data_4133562
loop_
_publ_author_name
'Ke, Xian-Sheng'
'Kim, Taeyeon'
'He, Qing'
'Lynch, Vincent M.'
'Kim, Dongho'
'Sessler, Jonathan L.'

_publ_section_title
;
 Three-Dimensional Fully Conjugated Carbaporphyrin Cage.
;
_journal_issue 48
_journal_name_full 'Journal of the American Chemical Society'
_journal_page_first 16455
_journal_page_last 16459
_journal_paper_doi 10.1021/jacs.8b11158
_journal_volume 140
_journal_year 2018
_chemical_formula_moiety 'C192 H132 F20 N8'
_chemical_formula_sum 'C192 H132 F20 N8'
_chemical_formula_weight 2931.05
_space_group_crystal_system monoclinic
_space_group_IT_number 14
_space_group_name_Hall '-P 2ybc'
_space_group_name_H-M_alt 'P 1 21/c 1'
_atom_sites_solution_hydrogens geom
_audit_creation_method SHELXL-2016/6
_cell_angle_alpha 90
_cell_angle_beta 111.838(10)
_cell_angle_gamma 90
_cell_formula_units_Z 4
_cell_length_a 29.325(3)
_cell_length_b 18.3887(7)
_cell_length_c 37.359(3)
_cell_measurement_reflns_used 4186
_cell_measurement_temperature 100(2)
_cell_measurement_theta_max 69.0
_cell_measurement_theta_min 2.86
_cell_volume 18700(3)
_computing_cell_refinement 'CrysAlisPro V 1.171.38.43f, Agilent Technologies'
_computing_data_collection 'CrysAlisPro V 1.171.38.43f, Agilent Technologies'
_computing_data_reduction 'CrysAlisPro V 1.171.38.43f, Agilent Technologies'
_computing_molecular_graphics 'XP SHELXTL/PC, Siemens Analytical'
_computing_publication_material 'Shelxl-2016/6, Sheldrick, G. M.'
_computing_structure_refinement 'Shelxl-2016/6, Sheldrick, G. M.'
_computing_structure_solution
;

Sheldrick, G. M. (2015). Acta Cryst. A71, 3-8. SHELXT.  An Integrated Space Group 
and Crystal Structure Determination Program.  

;
_diffrn_ambient_temperature 100(2)
_diffrn_measured_fraction_theta_full 0.992
_diffrn_measured_fraction_theta_max 0.992
_diffrn_measurement_device_type 'Agilent SuperNova with Atlas S2 CCD'
_diffrn_measurement_method \w-scans
_diffrn_radiation_type CuK\a
_diffrn_radiation_wavelength 1.54184
_diffrn_reflns_av_R_equivalents 0.0949
_diffrn_reflns_av_unetI/netI 0.1735
_diffrn_reflns_Laue_measured_fraction_full 0.992
_diffrn_reflns_Laue_measured_fraction_max 0.992
_diffrn_reflns_limit_h_max 33
_diffrn_reflns_limit_h_min -33
_diffrn_reflns_limit_k_max 14
_diffrn_reflns_limit_k_min -20
_diffrn_reflns_limit_l_max 42
_diffrn_reflns_limit_l_min -42
_diffrn_reflns_number 52148
_diffrn_reflns_point_group_measured_fraction_full 0.992
_diffrn_reflns_point_group_measured_fraction_max 0.992
_diffrn_reflns_theta_full 61.166
_diffrn_reflns_theta_max 61.166
_diffrn_reflns_theta_min 3.856
_diffrn_source 'sealed microfocus tube'
_exptl_absorpt_coefficient_mu 0.614
_exptl_absorpt_correction_T_max 1.00
_exptl_absorpt_correction_T_min 0.472
_exptl_absorpt_correction_type multi-scan
_exptl_absorpt_process_details
;
CrysAlisPro 1.171.38.43f (Rigaku Oxford Diffraction, 2015)
Empirical absorption correction using spherical harmonics,
 implemented in SCALE3 ABSPACK scaling algorithm.
;
_exptl_crystal_colour 'dark red'
_exptl_crystal_density_diffrn 1.041
_exptl_crystal_description plate
_exptl_crystal_F_000 6080
_exptl_crystal_size_max 0.250
_exptl_crystal_size_mid 0.190
_exptl_crystal_size_min 0.040
_refine_diff_density_max 0.290
_refine_diff_density_min -0.298
_refine_diff_density_rms 0.057
_refine_ls_extinction_method none
_refine_ls_goodness_of_fit_ref 0.946
_refine_ls_hydrogen_treatment constr
_refine_ls_matrix_type full
_refine_ls_number_parameters 2005
_refine_ls_number_reflns 28516
_refine_ls_number_restraints 0
_refine_ls_restrained_S_all 0.946
_refine_ls_R_factor_all 0.1795
_refine_ls_R_factor_gt 0.0919
_refine_ls_shift/su_max 0.025
_refine_ls_shift/su_mean 0.000
_refine_ls_structure_factor_coef Fsqd
_refine_ls_weighting_details 'w=1/[\s^2^(Fo^2^)+(0.0949P)^2^] where P=(Fo^2^+2Fc^2^)/3'
_refine_ls_weighting_scheme calc
_refine_ls_wR_factor_gt 0.2145
_refine_ls_wR_factor_ref 0.2898
_reflns_Friedel_coverage 0.000
_reflns_number_gt 11181
_reflns_number_total 28516
_reflns_threshold_expression 'I > 2\s(I)'
_cod_data_source_file ja8b11158_si_003.cif
_cod_data_source_block shelx
_cod_original_sg_symbol_H-M 'P 21/c'
_cod_database_code 4133562
_shelx_shelxl_version_number 2016/6
_shelx_space_group_comment
;
The symmetry employed for this shelxl refinement is uniquely defined
by the following loop, which should always be used as a source of
symmetry information in preference to the above space-group names.
They are only intended as comments.
;
_shelx_estimated_absorpt_t_min 0.862
_shelx_estimated_absorpt_t_max 0.976
_platon_squeeze_void_probe_radius 1.20

loop_
_space_group_symop_operation_xyz
'x, y, z'
'-x, y+1/2, -z+1/2'
'-x, -y, -z'
'x, -y-1/2, z-1/2'

loop_
_atom_site_label
_atom_site_type_symbol
_atom_site_fract_x
_atom_site_fract_y
_atom_site_fract_z
_atom_site_U_iso_or_equiv
_atom_site_adp_type
_atom_site_occupancy
_atom_site_site_symmetry_order
_atom_site_calc_flag
_atom_site_refinement_flags_posn
_atom_site_refinement_flags_adp
C1 C 0.1611(2) 0.4630(4) 0.50184(19) 0.0506(16) Uani 1 1 d . .
C2 C 0.1298(3) 0.4505(4) 0.52358(19) 0.0580(18) Uani 1 1 d . .
H2 H 0.123160 0.405023 0.532680 0.070 Uiso 1 1 calc R U
C3 C 0.1119(3) 0.5159(4) 0.5284(2) 0.0565(18) Uani 1 1 d . .
H3 H 0.089130 0.524791 0.540595 0.068 Uiso 1 1 calc R U
C4 C 0.1342(2) 0.5708(4) 0.51133(19) 0.0539(17) Uani 1 1 d . .
C6 C 0.1624(2) 0.6935(4) 0.50551(18) 0.0497(16) Uani 1 1 d . .
C5 C 0.1294(3) 0.6474(4) 0.5125(2) 0.0542(17) Uani 1 1 d . .
C7 C 0.1631(2) 0.7720(4) 0.5035(2) 0.0552(17) Uani 1 1 d . .
H7 H 0.139962 0.803730 0.507587 0.066 Uiso 1 1 calc R U
C8 C 0.2025(2) 0.7933(4) 0.49470(19) 0.0548(17) Uani 1 1 d . .
H8 H 0.210405 0.841706 0.490226 0.066 Uiso 1 1 calc R U
C9 C 0.2300(3) 0.7281(3) 0.49350(19) 0.0521(17) Uani 1 1 d . .
C10 C 0.2762(2) 0.7178(3) 0.49347(18) 0.0484(16) Uani 1 1 d . .
C11 C 0.3020(2) 0.7719(3) 0.47890(19) 0.0481(16) Uani 1 1 d . .
C12 C 0.2772(3) 0.8221(3) 0.45013(19) 0.0508(17) Uani 1 1 d . .
H12 H 0.243082 0.829925 0.443734 0.061 Uiso 1 1 calc R U
C13 C 0.3017(2) 0.8608(3) 0.43073(19) 0.0496(16) Uani 1 1 d . .
C14 C 0.3523(2) 0.8506(3) 0.43939(18) 0.0456(15) Uani 1 1 d . .
C15 C 0.3781(2) 0.8052(3) 0.47169(19) 0.0499(16) Uani 1 1 d . .
H15 H 0.412862 0.801416 0.480287 0.060 Uiso 1 1 calc R U
C16 C 0.3535(2) 0.7672(4) 0.49042(19) 0.0509(16) Uani 1 1 d . .
H16 H 0.371504 0.737062 0.511622 0.061 Uiso 1 1 calc R U
C17 C 0.3727(2) 0.8678(3) 0.4099(2) 0.0504(16) Uani 1 1 d . .
C18 C 0.3406(2) 0.8908(3) 0.37427(19) 0.0484(16) Uani 1 1 d . .
C19 C 0.2959(2) 0.9291(3) 0.37222(19) 0.0472(15) Uani 1 1 d . .
C20 C 0.2753(2) 0.9127(3) 0.39987(19) 0.0487(16) Uani 1 1 d . .
C21 C 0.2318(2) 0.9468(3) 0.3976(2) 0.0547(17) Uani 1 1 d . .
H21 H 0.216992 0.932577 0.415265 0.066 Uiso 1 1 calc R U
C22 C 0.2088(2) 1.0011(3) 0.3704(2) 0.0508(16) Uani 1 1 d . .
C23 C 0.2314(2) 1.0193(3) 0.3444(2) 0.0525(17) Uani 1 1 d . .
H23 H 0.217429 1.056508 0.325889 0.063 Uiso 1 1 calc R U
C24 C 0.2732(2) 0.9848(3) 0.3449(2) 0.0556(18) Uani 1 1 d . .
H24 H 0.287194 0.998392 0.326634 0.067 Uiso 1 1 calc R U
C25 C 0.1666(2) 1.0415(3) 0.37220(19) 0.0489(16) Uani 1 1 d . .
C26 C 0.1360(2) 1.0188(3) 0.3895(2) 0.0508(16) Uani 1 1 d . .
C27 C 0.1040(2) 1.0657(3) 0.4013(2) 0.0546(17) Uani 1 1 d . .
H27 H 0.098721 1.116249 0.396301 0.065 Uiso 1 1 calc R U
C28 C 0.0831(2) 1.0233(4) 0.4206(2) 0.0588(18) Uani 1 1 d . .
H28 H 0.062448 1.038657 0.433682 0.071 Uiso 1 1 calc R U
C29 C 0.0990(2) 0.9487(4) 0.4173(2) 0.0534(17) Uani 1 1 d . .
C30 C 0.0805(2) 0.8839(3) 0.42956(19) 0.0489(16) Uani 1 1 d . .
C31 C 0.0843(2) 0.8174(3) 0.41439(19) 0.0499(16) Uani 1 1 d . .
C32 C 0.0698(2) 0.7442(3) 0.42241(19) 0.0507(16) Uani 1 1 d . .
H32 H 0.054133 0.732986 0.439848 0.061 Uiso 1 1 calc R U
C33 C 0.0828(2) 0.6958(4) 0.40074(18) 0.0527(16) Uani 1 1 d . .
H33 H 0.078849 0.644610 0.401325 0.063 Uiso 1 1 calc R U
C34 C 0.1036(2) 0.7336(3) 0.37656(19) 0.0500(16) Uani 1 1 d . .
C35 C 0.1181(2) 0.7134(3) 0.34717(18) 0.0466(15) Uani 1 1 d . .
C36 C 0.1300(2) 0.6382(3) 0.34029(18) 0.0468(15) Uani 1 1 d . .
C37 C 0.1511(2) 0.5890(3) 0.37030(19) 0.0510(16) Uani 1 1 d . .
H37 H 0.149164 0.598591 0.394694 0.061 Uiso 1 1 calc R U
C38 C 0.1751(2) 0.5257(3) 0.36562(17) 0.0433(14) Uani 1 1 d . .
C39 C 0.1800(2) 0.5121(3) 0.33006(17) 0.0429(15) Uani 1 1 d . .
C40 C 0.1532(2) 0.5577(3) 0.29905(18) 0.0498(16) Uani 1 1 d . .
H40 H 0.151287 0.545423 0.273834 0.060 Uiso 1 1 calc R U
C41 C 0.1297(2) 0.6195(3) 0.30399(18) 0.0488(15) Uani 1 1 d . .
H41 H 0.113060 0.649791 0.282463 0.059 Uiso 1 1 calc R U
C42 C 0.2190(2) 0.4640(3) 0.32922(18) 0.0439(15) Uani 1 1 d . .
C43 C 0.2544(2) 0.4395(3) 0.36465(18) 0.0457(15) Uani 1 1 d . .
C44 C 0.2390(2) 0.4336(4) 0.39748(18) 0.0503(16) Uani 1 1 d . .
C45 C 0.1992(2) 0.4765(3) 0.39821(17) 0.0434(14) Uani 1 1 d . .
C46 C 0.1829(2) 0.4717(3) 0.42881(18) 0.0477(15) Uani 1 1 d . .
H46 H 0.157474 0.502982 0.429580 0.057 Uiso 1 1 calc R U
C47 C 0.2039(2) 0.4211(3) 0.45839(18) 0.0460(15) Uani 1 1 d . .
C48 C 0.2410(2) 0.3759(3) 0.45621(18) 0.0465(15) Uani 1 1 d . .
H48 H 0.254629 0.339911 0.475501 0.056 Uiso 1 1 calc R U
C49 C 0.2584(2) 0.3822(3) 0.42664(18) 0.0448(15) Uani 1 1 d . .
H49 H 0.284064 0.351041 0.426212 0.054 Uiso 1 1 calc R U
C50 C 0.1824(2) 0.4097(3) 0.48807(18) 0.0477(15) Uani 1 1 d . .
C51 C 0.3051(2) 0.4353(3) 0.36771(19) 0.0479(16) Uani 1 1 d . .
C52 C 0.3443(2) 0.4366(3) 0.40429(19) 0.0509(16) Uani 1 1 d . .
H52 H 0.338198 0.423395 0.426690 0.061 Uiso 1 1 calc R U
C53 C 0.3900(2) 0.4565(3) 0.40763(18) 0.0442(14) Uani 1 1 d . .
H53 H 0.415355 0.456573 0.432502 0.053 Uiso 1 1 calc R U
C54 C 0.4016(2) 0.4771(3) 0.37576(19) 0.0496(16) Uani 1 1 d . .
C55 C 0.3648(2) 0.4675(3) 0.33920(18) 0.0502(16) Uani 1 1 d . .
H55 H 0.372163 0.475137 0.316779 0.060 Uiso 1 1 calc R U
C56 C 0.3174(2) 0.4468(3) 0.33541(18) 0.0447(15) Uani 1 1 d . .
C57 C 0.2781(2) 0.4421(3) 0.29707(18) 0.0455(15) Uani 1 1 d . .
C58 C 0.2880(2) 0.4285(3) 0.26390(18) 0.0518(16) Uani 1 1 d . .
H58 H 0.321282 0.427085 0.265935 0.062 Uiso 1 1 calc R U
C59 C 0.2510(2) 0.4171(4) 0.22794(18) 0.0499(16) Uani 1 1 d . .
C60 C 0.2022(2) 0.4216(3) 0.22592(18) 0.0477(15) Uani 1 1 d . .
H60 H 0.176111 0.413051 0.201963 0.057 Uiso 1 1 calc R U
C61 C 0.1914(2) 0.4383(3) 0.25793(19) 0.0511(16) Uani 1 1 d . .
H61 H 0.158104 0.442377 0.255482 0.061 Uiso 1 1 calc R U
C62 C 0.2296(2) 0.4495(3) 0.29459(17) 0.0435(14) Uani 1 1 d . .
C63 C 0.4471(2) 0.5170(3) 0.38195(18) 0.0464(15) Uani 1 1 d . .
C64 C 0.4696(2) 0.5229(3) 0.35621(18) 0.0464(15) Uani 1 1 d . .
C65 C 0.4692(2) 0.4781(4) 0.32435(19) 0.0540(17) Uani 1 1 d . .
H65 H 0.447166 0.439128 0.313404 0.065 Uiso 1 1 calc R U
C66 C 0.5054(2) 0.5010(4) 0.31257(19) 0.0552(17) Uani 1 1 d . .
H66 H 0.513741 0.479421 0.292693 0.066 Uiso 1 1 calc R U
C67 C 0.5295(2) 0.5642(4) 0.33562(19) 0.0515(16) Uani 1 1 d . .
C68 C 0.5664(2) 0.6078(4) 0.33356(19) 0.0512(16) Uani 1 1 d . .
C69 C 0.5817(2) 0.6710(4) 0.3573(2) 0.0577(18) Uani 1 1 d . .
C70 C 0.6281(2) 0.7099(4) 0.36557(18) 0.0522(17) Uani 1 1 d . .
H70 H 0.652123 0.699683 0.354869 0.063 Uiso 1 1 calc R U
C71 C 0.6304(2) 0.7630(4) 0.39118(19) 0.0550(17) Uani 1 1 d . .
H71 H 0.656744 0.795915 0.402770 0.066 Uiso 1 1 calc R U
C72 C 0.5840(2) 0.7596(3) 0.39748(19) 0.0494(16) Uani 1 1 d . .
C73 C 0.5705(3) 0.8093(4) 0.4192(2) 0.0556(17) Uani 1 1 d . .
C74 C 0.5196(3) 0.8172(4) 0.4183(2) 0.0541(17) Uani 1 1 d . .
C75 C 0.4791(2) 0.8068(3) 0.38386(19) 0.0489(16) Uani 1 1 d . .
H75 H 0.483632 0.786861 0.361960 0.059 Uiso 1 1 calc R U
C76 C 0.4316(2) 0.8259(3) 0.38174(19) 0.0475(15) Uani 1 1 d . .
C77 C 0.4227(2) 0.8498(3) 0.41381(19) 0.0468(15) Uani 1 1 d . .
C78 C 0.4642(2) 0.8605(3) 0.44845(19) 0.0535(17) Uani 1 1 d . .
H78 H 0.459314 0.878294 0.470621 0.064 Uiso 1 1 calc R U
C79 C 0.5112(3) 0.8458(4) 0.4508(2) 0.0582(18) Uani 1 1 d . .
H79 H 0.538162 0.854668 0.474173 0.070 Uiso 1 1 calc R U
C80 C 0.3897(2) 0.8229(4) 0.3447(2) 0.0521(17) Uani 1 1 d . .
C81 C 0.3890(3) 0.7734(4) 0.3155(2) 0.0547(18) Uani 1 1 d . .
H81 H 0.416336 0.742071 0.319932 0.066 Uiso 1 1 calc R U
C82 C 0.3495(2) 0.7695(3) 0.2805(2) 0.0512(16) Uani 1 1 d . .
C83 C 0.3114(3) 0.8186(3) 0.2742(2) 0.0538(17) Uani 1 1 d . .
H83 H 0.285215 0.819734 0.249696 0.065 Uiso 1 1 calc R U
C84 C 0.3105(2) 0.8666(3) 0.3030(2) 0.0517(17) Uani 1 1 d . .
H84 H 0.284261 0.900260 0.297575 0.062 Uiso 1 1 calc R U
C85 C 0.3480(2) 0.8658(4) 0.3401(2) 0.0505(16) Uani 1 1 d . .
C86 C 0.3433(2) 0.7079(4) 0.25521(19) 0.0513(17) Uani 1 1 d . .
C87 C 0.3816(3) 0.6689(4) 0.25215(19) 0.0541(17) Uani 1 1 d . .
C88 C 0.4327(3) 0.6838(4) 0.2615(2) 0.0569(18) Uani 1 1 d . .
H88 H 0.450124 0.724723 0.275531 0.068 Uiso 1 1 calc R U
C89 C 0.4521(3) 0.6294(4) 0.24700(19) 0.0573(18) Uani 1 1 d . .
H89 H 0.485121 0.626563 0.248576 0.069 Uiso 1 1 calc R U
C90 C 0.4142(2) 0.5770(3) 0.22885(19) 0.0514(17) Uani 1 1 d . .
C91 C 0.4173(2) 0.5110(4) 0.21102(19) 0.0512(16) Uani 1 1 d . .
C92 C 0.3755(3) 0.4636(4) 0.19751(18) 0.0543(17) Uani 1 1 d . .
C93 C 0.3667(3) 0.4076(4) 0.16732(19) 0.0575(18) Uani 1 1 d . .
H93 H 0.388284 0.393748 0.154840 0.069 Uiso 1 1 calc R U
C94 C 0.3216(3) 0.3803(4) 0.1611(2) 0.0616(19) Uani 1 1 d . .
H94 H 0.304828 0.344998 0.142246 0.074 Uiso 1 1 calc R U
C95 C 0.3037(3) 0.4134(4) 0.18778(19) 0.0538(17) Uani 1 1 d . .
C96 C 0.2629(2) 0.3953(4) 0.1943(2) 0.0543(17) Uani 1 1 d . .
C97 C 0.0899(2) 0.6784(4) 0.5233(2) 0.0556(18) Uani 1 1 d . .
C98 C 0.0402(3) 0.6589(5) 0.5046(2) 0.071(2) Uani 1 1 d . .
C99 C 0.0038(3) 0.6854(5) 0.5143(3) 0.085(3) Uani 1 1 d . .
C100 C 0.0130(3) 0.7335(5) 0.5444(3) 0.082(3) Uani 1 1 d . .
C101 C 0.0597(4) 0.7556(5) 0.5619(3) 0.086(3) Uani 1 1 d . .
C102 C 0.0976(3) 0.7282(4) 0.5530(2) 0.0596(19) Uani 1 1 d . .
C103 C 0.0593(3) 0.8915(3) 0.4595(2) 0.0529(17) Uani 1 1 d . .
C104 C 0.0130(2) 0.8686(4) 0.45571(19) 0.0518(16) Uani 1 1 d . .
C105 C -0.0069(3) 0.8776(4) 0.4828(2) 0.062(2) Uani 1 1 d . .
C106 C 0.0200(3) 0.9169(4) 0.5166(2) 0.066(2) Uani 1 1 d . .
C107 C 0.0660(3) 0.9405(4) 0.5217(2) 0.0624(19) Uani 1 1 d . .
C108 C 0.0844(3) 0.9311(4) 0.4933(2) 0.0535(17) Uani 1 1 d . .
C109 C 0.5920(3) 0.5891(4) 0.3078(2) 0.0583(18) Uani 1 1 d . .
C110 C 0.6169(3) 0.5253(4) 0.3094(2) 0.070(2) Uani 1 1 d . .
C111 C 0.6433(3) 0.5075(6) 0.2871(3) 0.103(4) Uani 1 1 d . .
C112 C 0.6478(4) 0.5586(7) 0.2618(3) 0.112(4) Uani 1 1 d . .
C113 C 0.6244(4) 0.6225(6) 0.2588(2) 0.093(3) Uani 1 1 d . .
C114 C 0.5965(3) 0.6385(5) 0.2806(2) 0.069(2) Uani 1 1 d . .
C115 C 0.4627(3) 0.4938(4) 0.2052(2) 0.062(2) Uani 1 1 d . .
C116 C 0.4888(3) 0.4298(4) 0.2188(2) 0.063(2) Uani 1 1 d . .
C117 C 0.5329(3) 0.4182(4) 0.2161(3) 0.074(2) Uani 1 1 d . .
C118 C 0.5534(3) 0.4663(5) 0.1993(3) 0.089(3) Uani 1 1 d . .
C119 C 0.5289(3) 0.5295(5) 0.1847(3) 0.076(2) Uani 1 1 d . .
C120 C 0.4843(3) 0.5424(4) 0.1878(2) 0.063(2) Uani 1 1 d . .
C121 C 0.2998(3) 0.6475(3) 0.5076(2) 0.0517(17) Uani 1 1 d . .
C122 C 0.3077(2) 0.5953(3) 0.4829(2) 0.0526(17) Uani 1 1 d . .
C123 C 0.3264(2) 0.5277(4) 0.4963(2) 0.0591(19) Uani 1 1 d . .
H123 H 0.330917 0.493029 0.479102 0.071 Uiso 1 1 calc R U
C124 C 0.3387(2) 0.5096(4) 0.5351(2) 0.0575(18) Uani 1 1 d . .
C125 C 0.3316(3) 0.5600(4) 0.5598(2) 0.063(2) Uani 1 1 d . .
H125 H 0.339192 0.547539 0.586032 0.076 Uiso 1 1 calc R U
C126 C 0.3134(3) 0.6288(4) 0.5468(2) 0.0600(19) Uani 1 1 d . .
C127 C 0.2935(3) 0.6131(4) 0.44040(19) 0.0612(19) Uani 1 1 d . .
H12A H 0.258634 0.626521 0.429357 0.092 Uiso 1 1 calc R U
H12B H 0.299074 0.570436 0.426858 0.092 Uiso 1 1 calc R U
H12C H 0.313441 0.653774 0.437589 0.092 Uiso 1 1 calc R U
C128 C 0.3584(3) 0.4333(4) 0.5497(2) 0.075(2) Uani 1 1 d . .
H12D H 0.331437 0.397984 0.540548 0.112 Uiso 1 1 calc R U
H12E H 0.372342 0.433179 0.577920 0.112 Uiso 1 1 calc R U
H12F H 0.383866 0.419989 0.539784 0.112 Uiso 1 1 calc R U
C129 C 0.3059(3) 0.6833(4) 0.5751(2) 0.077(2) Uani 1 1 d . .
H12G H 0.316397 0.731734 0.570349 0.116 Uiso 1 1 calc R U
H12H H 0.325413 0.668352 0.601592 0.116 Uiso 1 1 calc R U
H12I H 0.271058 0.684691 0.571515 0.116 Uiso 1 1 calc R U
C130 C 0.1564(2) 1.1154(3) 0.3543(2) 0.0521(17) Uani 1 1 d . .
C131 C 0.1175(3) 1.1260(4) 0.3191(2) 0.0576(18) Uani 1 1 d . .
C132 C 0.1053(3) 1.1951(4) 0.3045(2) 0.0592(18) Uani 1 1 d . .
H132 H 0.078718 1.201564 0.280610 0.071 Uiso 1 1 calc R U
C133 C 0.1309(3) 1.2554(4) 0.3240(2) 0.0607(19) Uani 1 1 d . .
C134 C 0.1699(3) 1.2448(4) 0.3583(2) 0.0577(18) Uani 1 1 d . .
H134 H 0.188432 1.285624 0.371387 0.069 Uiso 1 1 calc R U
C135 C 0.1830(3) 1.1757(3) 0.3742(2) 0.0548(18) Uani 1 1 d . .
C136 C 0.0878(3) 1.0606(4) 0.2964(2) 0.074(2) Uani 1 1 d . .
H13A H 0.110314 1.024321 0.292887 0.111 Uiso 1 1 calc R U
H13B H 0.065016 1.076980 0.271069 0.111 Uiso 1 1 calc R U
H13C H 0.069227 1.038852 0.310683 0.111 Uiso 1 1 calc R U
C137 C 0.1159(3) 1.3317(4) 0.3078(3) 0.083(3) Uani 1 1 d . .
H13D H 0.138230 1.348511 0.295437 0.125 Uiso 1 1 calc R U
H13E H 0.117805 1.364945 0.328819 0.125 Uiso 1 1 calc R U
H13F H 0.082233 1.330741 0.288771 0.125 Uiso 1 1 calc R U
C138 C 0.2246(3) 1.1685(4) 0.4136(2) 0.074(2) Uani 1 1 d . .
H13G H 0.211552 1.149197 0.432259 0.111 Uiso 1 1 calc R U
H13H H 0.239316 1.216374 0.422132 0.111 Uiso 1 1 calc R U
H13I H 0.249712 1.135317 0.411538 0.111 Uiso 1 1 calc R U
C139 C 0.1267(3) 0.7709(4) 0.3222(2) 0.0553(18) Uani 1 1 d . .
C140 C 0.1750(3) 0.7848(4) 0.3247(2) 0.0568(18) Uani 1 1 d . .
C141 C 0.1823(3) 0.8362(4) 0.3002(2) 0.072(2) Uani 1 1 d . .
H141 H 0.214590 0.844365 0.300943 0.086 Uiso 1 1 calc R U
C142 C 0.1440(3) 0.8756(4) 0.2750(2) 0.068(2) Uani 1 1 d . .
C143 C 0.0969(3) 0.8617(4) 0.2722(2) 0.066(2) Uani 1 1 d . .
H143 H 0.070303 0.887865 0.254166 0.079 Uiso 1 1 calc R U
C144 C 0.0880(3) 0.8092(3) 0.2957(2) 0.0560(18) Uani 1 1 d . .
C145 C 0.2189(3) 0.7439(4) 0.3532(2) 0.071(2) Uani 1 1 d . .
H14A H 0.215999 0.742213 0.378474 0.106 Uiso 1 1 calc R U
H14B H 0.249347 0.769037 0.355496 0.106 Uiso 1 1 calc R U
H14C H 0.219564 0.694239 0.343868 0.106 Uiso 1 1 calc R U
C146 C 0.1542(4) 0.9336(4) 0.2489(2) 0.099(3) Uani 1 1 d . .
H14D H 0.161480 0.980268 0.262569 0.148 Uiso 1 1 calc R U
H14E H 0.125181 0.938829 0.225148 0.148 Uiso 1 1 calc R U
H14F H 0.182332 0.918474 0.242599 0.148 Uiso 1 1 calc R U
C147 C 0.0354(3) 0.7940(4) 0.2916(2) 0.076(2) Uani 1 1 d . .
H14G H 0.029253 0.741506 0.288955 0.114 Uiso 1 1 calc R U
H14H H 0.012789 0.818978 0.268755 0.114 Uiso 1 1 calc R U
H14I H 0.030292 0.811653 0.314601 0.114 Uiso 1 1 calc R U
C148 C 0.1846(3) 0.3334(3) 0.5022(2) 0.0558(19) Uani 1 1 d . .
C149 C 0.1576(3) 0.2777(4) 0.4775(2) 0.062(2) Uani 1 1 d . .
C150 C 0.1631(4) 0.2058(4) 0.4907(3) 0.085(3) Uani 1 1 d . .
H150 H 0.144386 0.168456 0.474130 0.102 Uiso 1 1 calc R U
C151 C 0.1954(4) 0.1882(4) 0.5276(3) 0.084(3) Uani 1 1 d . .
C152 C 0.2200(3) 0.2427(4) 0.5509(2) 0.068(2) Uani 1 1 d . .
H152 H 0.241014 0.230529 0.576495 0.081 Uiso 1 1 calc R U
C153 C 0.2168(3) 0.3159(4) 0.5401(2) 0.062(2) Uani 1 1 d . .
C154 C 0.1227(3) 0.2955(4) 0.4373(2) 0.081(3) Uani 1 1 d . .
H15A H 0.108073 0.343443 0.437161 0.122 Uiso 1 1 calc R U
H15B H 0.096714 0.258706 0.428662 0.122 Uiso 1 1 calc R U
H15C H 0.140690 0.295964 0.419777 0.122 Uiso 1 1 calc R U
C155 C 0.2012(4) 0.1101(4) 0.5403(3) 0.119(4) Uani 1 1 d . .
H15D H 0.170834 0.083559 0.526031 0.178 Uiso 1 1 calc R U
H15E H 0.207809 0.107554 0.567968 0.178 Uiso 1 1 calc R U
H15F H 0.228553 0.088303 0.535079 0.178 Uiso 1 1 calc R U
C156 C 0.2459(3) 0.3720(4) 0.5682(2) 0.074(2) Uani 1 1 d . .
H15G H 0.256620 0.409647 0.554490 0.111 Uiso 1 1 calc R U
H15H H 0.274667 0.349055 0.587555 0.111 Uiso 1 1 calc R U
H15I H 0.225441 0.393996 0.580876 0.111 Uiso 1 1 calc R U
C157 C 0.4677(2) 0.5596(3) 0.41853(19) 0.0487(16) Uani 1 1 d . .
C158 C 0.4453(2) 0.6212(3) 0.42464(19) 0.0507(16) Uani 1 1 d . .
C159 C 0.4680(3) 0.6623(4) 0.4583(2) 0.0599(19) Uani 1 1 d . .
H159 H 0.452481 0.705310 0.462165 0.072 Uiso 1 1 calc R U
C160 C 0.5127(3) 0.6413(4) 0.48618(19) 0.0593(19) Uani 1 1 d . .
C161 C 0.5329(3) 0.5773(4) 0.48021(19) 0.0541(17) Uani 1 1 d . .
H161 H 0.562742 0.561404 0.499589 0.065 Uiso 1 1 calc R U
C162 C 0.5122(2) 0.5339(3) 0.44720(18) 0.0492(16) Uani 1 1 d . .
C163 C 0.3962(3) 0.6459(4) 0.3949(2) 0.065(2) Uani 1 1 d . .
H16A H 0.397885 0.645142 0.369151 0.098 Uiso 1 1 calc R U
H16B H 0.389088 0.695495 0.400928 0.098 Uiso 1 1 calc R U
H16C H 0.370142 0.613110 0.395369 0.098 Uiso 1 1 calc R U
C164 C 0.5378(3) 0.6878(4) 0.5213(2) 0.077(2) Uani 1 1 d . .
H16D H 0.565173 0.714169 0.518176 0.115 Uiso 1 1 calc R U
H16E H 0.550437 0.656762 0.544225 0.115 Uiso 1 1 calc R U
H16F H 0.514269 0.722699 0.524329 0.115 Uiso 1 1 calc R U
C165 C 0.5357(3) 0.4637(4) 0.4428(2) 0.0604(18) Uani 1 1 d . .
H16G H 0.511904 0.424026 0.438320 0.091 Uiso 1 1 calc R U
H16H H 0.564237 0.453940 0.466415 0.091 Uiso 1 1 calc R U
H16I H 0.546284 0.467339 0.420918 0.091 Uiso 1 1 calc R U
C166 C 0.6077(3) 0.8619(3) 0.4423(2) 0.0537(17) Uani 1 1 d . .
C167 C 0.6042(3) 0.9366(4) 0.4330(2) 0.0581(18) Uani 1 1 d . .
C168 C 0.6415(3) 0.9843(4) 0.4517(2) 0.073(2) Uani 1 1 d . .
H168 H 0.638788 1.034341 0.444955 0.088 Uiso 1 1 calc R U
C169 C 0.6840(3) 0.9573(4) 0.4812(2) 0.069(2) Uani 1 1 d . .
C170 C 0.6873(3) 0.8866(4) 0.4916(2) 0.077(2) Uani 1 1 d . .
H170 H 0.715935 0.870041 0.511933 0.092 Uiso 1 1 calc R U
C171 C 0.6493(3) 0.8365(4) 0.4730(2) 0.0610(18) Uani 1 1 d . .
C172 C 0.5592(3) 0.9664(4) 0.4004(2) 0.073(2) Uani 1 1 d . .
H17A H 0.551720 0.935373 0.377603 0.109 Uiso 1 1 calc R U
H17B H 0.565994 1.015975 0.394132 0.109 Uiso 1 1 calc R U
H17C H 0.531124 0.966931 0.408583 0.109 Uiso 1 1 calc R U
C173 C 0.7267(3) 1.0130(5) 0.4997(3) 0.104(3) Uani 1 1 d . .
H17D H 0.738358 1.030836 0.479909 0.157 Uiso 1 1 calc R U
H17E H 0.753728 0.989119 0.520285 0.157 Uiso 1 1 calc R U
H17F H 0.714588 1.053977 0.510456 0.157 Uiso 1 1 calc R U
C174 C 0.6554(3) 0.7595(4) 0.4867(2) 0.077(2) Uani 1 1 d . .
H17G H 0.623223 0.739107 0.483373 0.115 Uiso 1 1 calc R U
H17H H 0.676819 0.757934 0.513994 0.115 Uiso 1 1 calc R U
H17I H 0.670174 0.730979 0.471612 0.115 Uiso 1 1 calc R U
C175 C 0.2919(3) 0.6836(4) 0.2319(2) 0.0566(18) Uani 1 1 d . .
C176 C 0.2633(3) 0.6515(4) 0.2496(2) 0.0601(19) Uani 1 1 d . .
C177 C 0.2158(3) 0.6295(4) 0.2274(3) 0.074(2) Uani 1 1 d . .
H177 H 0.196665 0.605643 0.239559 0.089 Uiso 1 1 calc R U
C178 C 0.1961(3) 0.6414(5) 0.1884(3) 0.082(3) Uani 1 1 d . .
C179 C 0.2249(3) 0.6736(5) 0.1701(3) 0.084(3) Uani 1 1 d . .
H179 H 0.211885 0.679857 0.142868 0.101 Uiso 1 1 calc R U
C180 C 0.2726(3) 0.6964(4) 0.1915(2) 0.073(2) Uani 1 1 d . .
C181 C 0.2830(3) 0.6392(4) 0.2926(2) 0.072(2) Uani 1 1 d . .
H18A H 0.314705 0.614221 0.300502 0.108 Uiso 1 1 calc R U
H18B H 0.259718 0.609217 0.299405 0.108 Uiso 1 1 calc R U
H18C H 0.287179 0.686106 0.305911 0.108 Uiso 1 1 calc R U
C182 C 0.1436(3) 0.6192(5) 0.1643(3) 0.109(4) Uani 1 1 d . .
H18D H 0.135217 0.574834 0.175035 0.163 Uiso 1 1 calc R U
H18E H 0.140656 0.610213 0.137687 0.163 Uiso 1 1 calc R U
H18F H 0.121097 0.658364 0.164689 0.163 Uiso 1 1 calc R U
C183 C 0.3042(3) 0.7326(5) 0.1715(2) 0.095(3) Uani 1 1 d . .
H18G H 0.312212 0.782412 0.181101 0.142 Uiso 1 1 calc R U
H18H H 0.285939 0.733511 0.143610 0.142 Uiso 1 1 calc R U
H18I H 0.334622 0.704782 0.177237 0.142 Uiso 1 1 calc R U
C184 C 0.2264(2) 0.3463(3) 0.16616(19) 0.0508(16) Uani 1 1 d . .
C185 C 0.2312(3) 0.2710(4) 0.1694(2) 0.066(2) Uani 1 1 d . .
C186 C 0.1960(3) 0.2256(4) 0.1427(2) 0.070(2) Uani 1 1 d . .
H186 H 0.199511 0.174211 0.144753 0.084 Uiso 1 1 calc R U
C187 C 0.1561(3) 0.2567(5) 0.1134(2) 0.070(2) Uani 1 1 d . .
C188 C 0.1517(3) 0.3308(4) 0.1102(2) 0.066(2) Uani 1 1 d . .
H188 H 0.124087 0.351142 0.090274 0.080 Uiso 1 1 calc R U
C189 C 0.1868(3) 0.3776(4) 0.1354(2) 0.0634(19) Uani 1 1 d . .
C190 C 0.2752(3) 0.2378(4) 0.2013(2) 0.073(2) Uani 1 1 d . .
H19A H 0.305270 0.249821 0.196975 0.110 Uiso 1 1 calc R U
H19B H 0.271324 0.184888 0.201266 0.110 Uiso 1 1 calc R U
H19C H 0.277256 0.257425 0.226269 0.110 Uiso 1 1 calc R U
C191 C 0.1190(3) 0.2053(5) 0.0854(3) 0.096(3) Uani 1 1 d . .
H19D H 0.125924 0.155307 0.094922 0.144 Uiso 1 1 calc R U
H19E H 0.121551 0.208727 0.059979 0.144 Uiso 1 1 calc R U
H19F H 0.085764 0.218867 0.083148 0.144 Uiso 1 1 calc R U
C192 C 0.1812(3) 0.4586(4) 0.1302(2) 0.074(2) Uani 1 1 d . .
H19G H 0.191738 0.482211 0.155536 0.111 Uiso 1 1 calc R U
H19H H 0.146730 0.470503 0.115443 0.111 Uiso 1 1 calc R U
H19I H 0.201585 0.476020 0.116290 0.111 Uiso 1 1 calc R U
N1 N 0.1638(2) 0.5385(3) 0.49578(15) 0.0490(13) Uani 1 1 d . .
N2 N 0.2028(2) 0.6708(3) 0.49947(15) 0.0522(14) Uani 1 1 d . .
H2N H 0.210942 0.624734 0.499334 0.063 Uiso 1 1 calc R U
N3 N 0.10295(19) 0.8071(3) 0.38640(15) 0.0485(13) Uani 1 1 d . .
H3N H 0.113453 0.842703 0.375683 0.058 Uiso 1 1 calc R U
N4 N 0.1309(2) 0.9461(3) 0.39989(16) 0.0530(14) Uani 1 1 d . .
N5 N 0.50672(19) 0.5741(3) 0.36124(15) 0.0504(13) Uani 1 1 d . .
H5N H 0.514509 0.608598 0.378820 0.060 Uiso 1 1 calc R U
N6 N 0.55569(19) 0.7014(3) 0.37629(15) 0.0504(13) Uani 1 1 d . .
N7 N 0.3729(2) 0.6017(3) 0.23306(16) 0.0580(15) Uani 1 1 d . .
H7N H 0.344534 0.578770 0.224920 0.070 Uiso 1 1 calc R U
N8 N 0.3380(2) 0.4668(3) 0.20941(15) 0.0515(14) Uani 1 1 d . .
F1 F 0.02918(17) 0.6109(2) 0.47475(14) 0.0831(13) Uani 1 1 d . .
F2 F -0.04285(18) 0.6616(3) 0.49592(18) 0.118(2) Uani 1 1 d . .
F3 F -0.0236(2) 0.7609(3) 0.55302(18) 0.124(2) Uani 1 1 d . .
F4 F 0.0694(2) 0.8049(3) 0.59073(16) 0.1052(19) Uani 1 1 d . .
F5 F 0.14320(16) 0.7522(2) 0.57330(12) 0.0743(12) Uani 1 1 d . .
F6 F -0.01546(14) 0.8333(2) 0.42304(12) 0.0672(11) Uani 1 1 d . .
F7 F -0.05199(15) 0.8553(3) 0.47797(13) 0.0798(13) Uani 1 1 d . .
F8 F 0.00051(17) 0.9277(3) 0.54362(13) 0.0866(15) Uani 1 1 d . .
F9 F 0.09169(18) 0.9779(2) 0.55433(13) 0.0829(13) Uani 1 1 d . .
F10 F 0.13076(14) 0.9533(2) 0.50105(11) 0.0645(11) Uani 1 1 d . .
F11 F 0.47085(17) 0.3805(2) 0.23652(13) 0.0783(13) Uani 1 1 d . .
F12 F 0.55810(19) 0.3563(3) 0.23142(19) 0.115(2) Uani 1 1 d . .
F13 F 0.59778(18) 0.4551(3) 0.19730(18) 0.118(2) Uani 1 1 d . .
F14 F 0.54818(19) 0.5782(3) 0.16770(16) 0.1028(18) Uani 1 1 d . .
F15 F 0.46046(17) 0.6047(2) 0.17185(12) 0.0735(12) Uani 1 1 d . .
F16 F 0.61594(17) 0.4734(2) 0.33579(15) 0.0850(14) Uani 1 1 d . .
F17 F 0.6669(2) 0.4433(3) 0.29179(18) 0.127(2) Uani 1 1 d . .
F18 F 0.6755(2) 0.5466(4) 0.24082(18) 0.153(3) Uani 1 1 d . .
F19 F 0.6259(2) 0.6752(3) 0.23264(14) 0.120(2) Uani 1 1 d . .
F20 F 0.57343(17) 0.7024(3) 0.27601(13) 0.0826(14) Uani 1 1 d . .

loop_
_atom_site_aniso_label
_atom_site_aniso_U_11
_atom_site_aniso_U_22
_atom_site_aniso_U_33
_atom_site_aniso_U_23
_atom_site_aniso_U_13
_atom_site_aniso_U_12
C1 0.059(4) 0.050(4) 0.060(4) 0.003(3) 0.042(3) -0.002(3)
C2 0.075(4) 0.053(4) 0.061(4) 0.006(4) 0.043(4) -0.004(4)
C3 0.071(4) 0.051(4) 0.068(4) 0.008(4) 0.049(4) 0.001(4)
C4 0.056(4) 0.062(4) 0.057(4) 0.002(4) 0.038(3) -0.009(4)
C6 0.068(4) 0.049(4) 0.049(4) 0.001(3) 0.041(3) 0.000(3)
C5 0.078(4) 0.044(4) 0.065(4) 0.003(3) 0.055(4) 0.001(4)
C7 0.067(4) 0.044(4) 0.073(5) 0.000(4) 0.047(4) 0.007(3)
C8 0.073(4) 0.040(4) 0.072(5) -0.002(3) 0.050(4) 0.001(3)
C9 0.072(4) 0.041(4) 0.063(4) -0.005(3) 0.047(4) -0.010(3)
C10 0.064(4) 0.041(4) 0.058(4) -0.003(3) 0.043(3) -0.003(3)
C11 0.073(4) 0.036(3) 0.065(4) 0.000(3) 0.059(4) 0.006(3)
C12 0.071(4) 0.030(3) 0.074(5) -0.007(3) 0.054(4) 0.004(3)
C13 0.059(4) 0.040(3) 0.068(4) -0.004(3) 0.045(3) 0.002(3)
C14 0.059(4) 0.042(3) 0.057(4) 0.003(3) 0.045(3) 0.005(3)
C15 0.059(4) 0.046(4) 0.066(4) -0.005(3) 0.047(3) -0.008(3)
C16 0.056(4) 0.053(4) 0.062(4) 0.005(3) 0.042(3) 0.009(3)
C17 0.061(4) 0.039(3) 0.071(5) 0.002(3) 0.047(4) 0.000(3)
C18 0.060(4) 0.036(3) 0.067(4) 0.004(3) 0.045(3) 0.004(3)
C19 0.063(4) 0.035(3) 0.061(4) 0.003(3) 0.043(3) 0.000(3)
C20 0.069(4) 0.031(3) 0.070(4) 0.009(3) 0.053(4) 0.008(3)
C21 0.070(4) 0.038(4) 0.078(5) 0.000(4) 0.053(4) 0.005(3)
C22 0.060(4) 0.034(3) 0.073(5) 0.001(3) 0.041(4) 0.002(3)
C23 0.075(4) 0.034(3) 0.070(4) 0.007(3) 0.053(4) 0.011(3)
C24 0.075(4) 0.044(4) 0.075(5) 0.012(4) 0.059(4) 0.016(4)
C25 0.060(4) 0.034(3) 0.065(4) -0.007(3) 0.038(3) 0.003(3)
C26 0.066(4) 0.037(3) 0.070(4) 0.004(3) 0.049(4) 0.005(3)
C27 0.071(4) 0.036(4) 0.073(5) -0.003(3) 0.045(4) 0.006(3)
C28 0.058(4) 0.059(4) 0.079(5) -0.011(4) 0.047(4) -0.001(4)
C29 0.063(4) 0.043(4) 0.074(5) -0.004(3) 0.049(4) 0.006(3)
C30 0.060(4) 0.045(4) 0.056(4) -0.004(3) 0.039(3) 0.004(3)
C31 0.068(4) 0.039(4) 0.062(4) 0.003(3) 0.047(4) 0.006(3)
C32 0.070(4) 0.037(3) 0.062(4) -0.002(3) 0.044(4) 0.002(3)
C33 0.067(4) 0.047(4) 0.059(4) 0.000(3) 0.040(3) 0.001(3)
C34 0.065(4) 0.040(4) 0.058(4) -0.002(3) 0.039(3) 0.004(3)
C35 0.066(4) 0.032(3) 0.052(4) -0.002(3) 0.034(3) 0.004(3)
C36 0.064(4) 0.042(4) 0.054(4) 0.005(3) 0.045(3) 0.007(3)
C37 0.061(4) 0.048(4) 0.061(4) -0.007(3) 0.043(3) 0.003(3)
C38 0.060(4) 0.030(3) 0.052(4) 0.008(3) 0.036(3) 0.007(3)
C39 0.056(3) 0.037(3) 0.056(4) -0.002(3) 0.044(3) -0.002(3)
C40 0.068(4) 0.043(4) 0.054(4) -0.008(3) 0.040(3) -0.005(3)
C41 0.057(4) 0.049(4) 0.052(4) 0.000(3) 0.034(3) 0.006(3)
C42 0.055(3) 0.037(3) 0.057(4) -0.002(3) 0.041(3) -0.005(3)
C43 0.060(4) 0.034(3) 0.060(4) -0.006(3) 0.042(3) 0.002(3)
C44 0.066(4) 0.051(4) 0.051(4) -0.002(3) 0.041(3) -0.004(3)
C45 0.061(4) 0.033(3) 0.048(3) 0.000(3) 0.033(3) -0.001(3)
C46 0.055(3) 0.048(4) 0.055(4) -0.005(3) 0.037(3) -0.003(3)
C47 0.058(4) 0.044(4) 0.051(4) -0.003(3) 0.037(3) -0.008(3)
C48 0.063(4) 0.034(3) 0.060(4) 0.007(3) 0.043(3) 0.003(3)
C49 0.062(4) 0.031(3) 0.058(4) 0.000(3) 0.040(3) 0.000(3)
C50 0.067(4) 0.037(3) 0.057(4) 0.002(3) 0.043(3) -0.005(3)
C51 0.063(4) 0.034(3) 0.065(4) -0.010(3) 0.045(4) -0.004(3)
C52 0.068(4) 0.046(4) 0.056(4) 0.000(3) 0.043(4) 0.000(3)
C53 0.055(3) 0.040(3) 0.052(4) 0.000(3) 0.037(3) -0.001(3)
C54 0.057(4) 0.043(4) 0.067(4) -0.005(3) 0.045(4) 0.002(3)
C55 0.058(4) 0.053(4) 0.054(4) 0.000(3) 0.038(3) 0.003(3)
C56 0.058(4) 0.036(3) 0.055(4) -0.003(3) 0.039(3) 0.000(3)
C57 0.061(4) 0.036(3) 0.057(4) 0.001(3) 0.042(3) -0.001(3)
C58 0.066(4) 0.050(4) 0.057(4) -0.002(3) 0.044(4) 0.000(3)
C59 0.066(4) 0.046(4) 0.052(4) 0.001(3) 0.040(3) 0.004(3)
C60 0.059(4) 0.049(4) 0.049(4) 0.001(3) 0.035(3) 0.004(3)
C61 0.061(4) 0.043(4) 0.065(4) -0.006(3) 0.042(4) -0.004(3)
C62 0.052(3) 0.043(3) 0.051(4) -0.007(3) 0.037(3) -0.004(3)
C63 0.064(4) 0.038(3) 0.054(4) 0.002(3) 0.041(3) -0.001(3)
C64 0.054(3) 0.043(4) 0.049(4) -0.001(3) 0.026(3) -0.003(3)
C65 0.068(4) 0.051(4) 0.061(4) -0.006(3) 0.046(4) 0.005(4)
C66 0.069(4) 0.053(4) 0.061(4) -0.008(3) 0.045(4) -0.003(4)
C67 0.065(4) 0.050(4) 0.055(4) 0.003(3) 0.040(3) 0.000(3)
C68 0.061(4) 0.054(4) 0.051(4) 0.000(3) 0.035(3) 0.003(3)
C69 0.057(4) 0.065(5) 0.072(5) 0.008(4) 0.049(4) -0.001(4)
C70 0.055(4) 0.060(4) 0.058(4) -0.001(3) 0.041(3) -0.004(3)
C71 0.063(4) 0.053(4) 0.062(4) 0.008(4) 0.038(3) -0.001(4)
C72 0.060(4) 0.046(4) 0.057(4) -0.001(3) 0.039(3) -0.011(3)
C73 0.065(4) 0.053(4) 0.068(4) 0.007(4) 0.047(4) -0.004(4)
C74 0.065(4) 0.051(4) 0.065(4) 0.006(3) 0.046(4) 0.002(3)
C75 0.063(4) 0.036(3) 0.067(4) -0.003(3) 0.046(4) 0.000(3)
C76 0.058(4) 0.042(4) 0.058(4) 0.008(3) 0.039(3) 0.004(3)
C77 0.058(4) 0.039(3) 0.058(4) 0.003(3) 0.038(3) -0.001(3)
C78 0.073(4) 0.046(4) 0.064(4) -0.001(3) 0.051(4) 0.005(3)
C79 0.068(4) 0.054(4) 0.068(5) 0.004(4) 0.045(4) -0.010(4)
C80 0.063(4) 0.047(4) 0.067(4) -0.007(3) 0.048(4) -0.003(3)
C81 0.069(4) 0.046(4) 0.075(5) -0.004(4) 0.056(4) 0.000(3)
C82 0.062(4) 0.044(4) 0.066(4) 0.000(3) 0.046(4) -0.003(3)
C83 0.066(4) 0.049(4) 0.065(4) 0.003(3) 0.047(4) -0.001(3)
C84 0.064(4) 0.035(3) 0.081(5) 0.007(3) 0.056(4) 0.003(3)
C85 0.057(4) 0.047(4) 0.065(4) 0.008(3) 0.043(3) 0.004(3)
C86 0.063(4) 0.050(4) 0.060(4) 0.007(3) 0.046(4) 0.006(3)
C87 0.072(4) 0.050(4) 0.059(4) 0.001(3) 0.046(4) 0.002(4)
C88 0.070(4) 0.055(4) 0.071(5) -0.005(4) 0.056(4) -0.004(4)
C89 0.065(4) 0.062(5) 0.059(4) -0.002(4) 0.039(4) -0.004(4)
C90 0.071(4) 0.038(4) 0.068(4) -0.002(3) 0.052(4) 0.005(3)
C91 0.063(4) 0.046(4) 0.061(4) -0.003(3) 0.042(3) 0.000(3)
C92 0.069(4) 0.061(4) 0.048(4) -0.001(3) 0.037(3) 0.004(4)
C93 0.074(4) 0.060(4) 0.062(4) -0.014(4) 0.052(4) -0.005(4)
C94 0.083(5) 0.064(5) 0.057(4) -0.003(4) 0.049(4) 0.001(4)
C95 0.066(4) 0.051(4) 0.060(4) -0.001(3) 0.042(4) 0.000(4)
C96 0.053(4) 0.058(4) 0.065(4) -0.005(4) 0.036(3) 0.006(3)
C97 0.059(4) 0.054(4) 0.073(5) 0.007(4) 0.046(4) -0.002(3)
C98 0.071(5) 0.073(5) 0.088(6) 0.018(5) 0.051(5) 0.002(4)
C99 0.061(5) 0.095(7) 0.122(8) 0.044(6) 0.060(5) 0.008(5)
C100 0.075(5) 0.086(6) 0.125(8) 0.017(6) 0.082(6) 0.009(5)
C101 0.122(8) 0.070(6) 0.112(7) -0.002(5) 0.096(7) 0.007(5)
C102 0.075(5) 0.051(4) 0.079(5) 0.001(4) 0.060(4) 0.005(4)
C103 0.070(4) 0.041(4) 0.067(4) -0.003(3) 0.049(4) 0.003(3)
C104 0.053(4) 0.054(4) 0.059(4) -0.005(3) 0.033(3) -0.001(3)
C105 0.064(4) 0.069(5) 0.083(5) 0.003(4) 0.061(4) 0.001(4)
C106 0.080(5) 0.071(5) 0.073(5) -0.002(4) 0.061(4) 0.008(4)
C107 0.076(5) 0.064(5) 0.060(4) -0.005(4) 0.040(4) 0.007(4)
C108 0.067(4) 0.045(4) 0.063(4) -0.006(3) 0.041(4) 0.001(3)
C109 0.074(4) 0.049(4) 0.073(5) -0.003(4) 0.052(4) -0.008(4)
C110 0.080(5) 0.063(5) 0.092(6) -0.010(5) 0.059(5) -0.012(4)
C111 0.092(6) 0.122(9) 0.134(9) -0.059(7) 0.087(7) -0.014(6)
C112 0.103(7) 0.158(11) 0.122(9) -0.063(8) 0.097(7) -0.045(8)
C113 0.097(6) 0.138(9) 0.071(6) -0.024(6) 0.062(5) -0.052(7)
C114 0.076(5) 0.080(6) 0.071(5) -0.007(5) 0.051(4) -0.020(5)
C115 0.072(4) 0.059(4) 0.079(5) -0.022(4) 0.056(4) -0.007(4)
C116 0.067(4) 0.058(5) 0.083(5) -0.019(4) 0.051(4) 0.001(4)
C117 0.074(5) 0.060(5) 0.112(7) -0.020(5) 0.061(5) 0.012(4)
C118 0.073(5) 0.092(7) 0.136(8) -0.045(6) 0.079(6) -0.019(5)
C119 0.092(6) 0.066(5) 0.095(6) -0.024(5) 0.064(5) -0.027(5)
C120 0.072(4) 0.059(5) 0.081(5) -0.015(4) 0.056(4) -0.007(4)
C121 0.073(4) 0.036(3) 0.071(4) 0.001(3) 0.056(4) 0.001(3)
C122 0.068(4) 0.043(4) 0.067(4) -0.002(3) 0.048(4) -0.010(3)
C123 0.065(4) 0.046(4) 0.088(5) -0.001(4) 0.055(4) -0.004(4)
C124 0.056(4) 0.040(4) 0.093(5) 0.001(4) 0.048(4) 0.000(3)
C125 0.087(5) 0.052(4) 0.072(5) 0.017(4) 0.054(4) 0.006(4)
C126 0.088(5) 0.049(4) 0.069(5) -0.002(4) 0.059(4) -0.007(4)
C127 0.087(5) 0.053(4) 0.064(4) 0.008(4) 0.051(4) 0.010(4)
C128 0.080(5) 0.054(5) 0.107(7) 0.020(5) 0.055(5) 0.010(4)
C129 0.126(7) 0.065(5) 0.067(5) 0.009(4) 0.065(5) 0.017(5)
C130 0.066(4) 0.032(3) 0.080(5) 0.002(3) 0.051(4) 0.009(3)
C131 0.068(4) 0.040(4) 0.079(5) -0.004(4) 0.044(4) 0.002(3)
C132 0.065(4) 0.055(4) 0.071(5) 0.012(4) 0.041(4) 0.000(4)
C133 0.077(5) 0.037(4) 0.087(6) 0.007(4) 0.053(4) 0.001(4)
C134 0.064(4) 0.038(4) 0.079(5) 0.003(4) 0.037(4) -0.006(3)
C135 0.067(4) 0.037(4) 0.080(5) 0.004(4) 0.049(4) 0.011(3)
C136 0.091(6) 0.047(4) 0.093(6) -0.017(4) 0.045(5) -0.014(4)
C137 0.107(7) 0.041(4) 0.111(7) 0.016(5) 0.052(6) 0.000(5)
C138 0.090(6) 0.042(4) 0.087(6) -0.001(4) 0.030(5) 0.007(4)
C139 0.079(5) 0.042(4) 0.070(5) -0.012(3) 0.057(4) -0.005(4)
C140 0.080(5) 0.043(4) 0.069(5) -0.009(3) 0.052(4) -0.005(4)
C141 0.106(6) 0.053(5) 0.081(6) -0.004(4) 0.065(5) -0.007(5)
C142 0.113(6) 0.050(4) 0.067(5) -0.002(4) 0.062(5) -0.014(5)
C143 0.107(6) 0.046(4) 0.055(4) 0.012(3) 0.042(4) 0.011(4)
C144 0.087(5) 0.034(3) 0.073(5) 0.005(3) 0.059(4) 0.016(4)
C145 0.082(5) 0.052(4) 0.093(6) -0.002(4) 0.050(5) 0.002(4)
C146 0.173(10) 0.072(6) 0.081(6) 0.014(5) 0.083(7) -0.014(6)
C147 0.078(5) 0.076(6) 0.086(6) 0.014(5) 0.046(5) 0.023(5)
C148 0.083(5) 0.038(4) 0.078(5) -0.006(4) 0.067(4) -0.005(4)
C149 0.094(5) 0.045(4) 0.081(5) -0.002(4) 0.069(5) -0.007(4)
C150 0.140(8) 0.046(5) 0.119(8) -0.025(5) 0.105(7) -0.031(5)
C151 0.153(9) 0.050(5) 0.101(7) 0.008(5) 0.108(7) 0.010(5)
C152 0.101(6) 0.046(4) 0.084(6) 0.016(4) 0.067(5) 0.017(4)
C153 0.081(5) 0.057(4) 0.076(5) 0.017(4) 0.061(4) 0.004(4)
C154 0.107(6) 0.084(6) 0.082(6) -0.008(5) 0.068(5) -0.034(5)
C155 0.215(12) 0.045(5) 0.168(10) 0.029(6) 0.156(10) 0.015(6)
C156 0.080(5) 0.078(6) 0.074(5) 0.017(5) 0.040(4) 0.009(5)
C157 0.059(4) 0.043(4) 0.059(4) -0.005(3) 0.039(3) -0.010(3)
C158 0.066(4) 0.041(4) 0.061(4) -0.001(3) 0.042(3) -0.007(3)
C159 0.093(5) 0.037(4) 0.068(5) -0.007(4) 0.051(4) -0.006(4)
C160 0.095(5) 0.048(4) 0.046(4) -0.003(3) 0.039(4) -0.008(4)
C161 0.067(4) 0.047(4) 0.060(4) 0.006(3) 0.037(3) 0.000(3)
C162 0.063(4) 0.043(4) 0.058(4) 0.004(3) 0.040(3) 0.001(3)
C163 0.078(5) 0.050(4) 0.086(5) 0.010(4) 0.053(4) 0.011(4)
C164 0.120(7) 0.051(4) 0.064(5) -0.014(4) 0.038(5) -0.020(5)
C165 0.074(4) 0.057(4) 0.061(4) 0.003(4) 0.037(4) 0.011(4)
C166 0.067(4) 0.040(4) 0.071(5) 0.002(3) 0.045(4) 0.001(3)
C167 0.071(4) 0.038(4) 0.082(5) 0.001(4) 0.047(4) -0.002(4)
C168 0.102(6) 0.046(4) 0.085(6) -0.009(4) 0.049(5) -0.003(5)
C169 0.082(5) 0.052(5) 0.082(6) -0.020(4) 0.039(5) -0.002(4)
C170 0.087(6) 0.068(5) 0.080(6) -0.016(5) 0.036(5) 0.004(5)
C171 0.070(4) 0.052(4) 0.069(5) -0.002(4) 0.034(4) -0.001(4)
C172 0.085(5) 0.047(4) 0.095(6) 0.010(4) 0.042(5) 0.001(4)
C173 0.107(7) 0.074(6) 0.140(9) -0.068(6) 0.054(7) -0.037(6)
C174 0.099(6) 0.060(5) 0.077(5) 0.010(4) 0.038(5) 0.021(5)
C175 0.062(4) 0.055(4) 0.070(5) 0.000(4) 0.044(4) 0.000(4)
C176 0.068(4) 0.042(4) 0.091(6) 0.009(4) 0.054(4) 0.009(4)
C177 0.086(6) 0.048(4) 0.122(8) -0.001(5) 0.076(6) 0.000(4)
C178 0.065(5) 0.069(6) 0.122(8) -0.008(6) 0.049(5) 0.002(4)
C179 0.086(6) 0.087(6) 0.071(6) 0.007(5) 0.020(5) -0.001(5)
C180 0.088(6) 0.070(5) 0.072(5) -0.007(4) 0.042(5) -0.005(5)
C181 0.101(6) 0.055(4) 0.091(6) 0.015(4) 0.072(5) 0.003(4)
C182 0.067(5) 0.106(8) 0.150(10) -0.024(7) 0.038(6) -0.001(6)
C183 0.106(7) 0.118(8) 0.079(6) 0.015(6) 0.057(5) 0.004(6)
C184 0.067(4) 0.043(4) 0.055(4) 0.002(3) 0.037(3) -0.002(3)
C185 0.073(5) 0.069(5) 0.077(5) -0.017(4) 0.051(4) -0.003(4)
C186 0.094(6) 0.057(5) 0.091(6) -0.025(5) 0.071(5) -0.013(5)
C187 0.074(5) 0.080(6) 0.077(5) -0.026(5) 0.052(5) -0.015(5)
C188 0.072(5) 0.064(5) 0.073(5) -0.020(4) 0.039(4) -0.003(4)
C189 0.070(4) 0.072(5) 0.061(5) -0.005(4) 0.039(4) -0.001(4)
C190 0.105(6) 0.040(4) 0.091(6) 0.007(4) 0.056(5) 0.011(4)
C191 0.089(6) 0.096(7) 0.123(8) -0.056(6) 0.064(6) -0.021(5)
C192 0.102(6) 0.057(5) 0.072(5) 0.007(4) 0.042(5) 0.007(5)
N1 0.073(3) 0.036(3) 0.056(3) -0.001(3) 0.045(3) -0.007(3)
N2 0.072(3) 0.035(3) 0.069(4) -0.001(3) 0.049(3) -0.001(3)
N3 0.072(3) 0.035(3) 0.059(3) 0.002(3) 0.047(3) 0.004(3)
N4 0.075(4) 0.034(3) 0.075(4) -0.005(3) 0.057(3) -0.001(3)
N5 0.067(3) 0.045(3) 0.056(3) -0.004(3) 0.042(3) -0.005(3)
N6 0.063(3) 0.041(3) 0.061(3) 0.003(3) 0.040(3) -0.001(3)
N7 0.066(3) 0.053(3) 0.073(4) -0.004(3) 0.047(3) -0.002(3)
N8 0.069(3) 0.045(3) 0.060(3) 0.006(3) 0.045(3) 0.004(3)
F1 0.086(3) 0.075(3) 0.089(3) 0.008(3) 0.033(3) -0.018(3)
F2 0.069(3) 0.141(5) 0.150(5) 0.057(4) 0.048(3) -0.004(3)
F3 0.113(4) 0.133(5) 0.184(6) 0.050(4) 0.122(4) 0.050(4)
F4 0.138(5) 0.099(4) 0.124(4) -0.003(3) 0.101(4) 0.024(4)
F5 0.090(3) 0.076(3) 0.078(3) -0.015(2) 0.056(3) -0.008(3)
F6 0.064(2) 0.071(3) 0.082(3) -0.009(2) 0.045(2) -0.006(2)
F7 0.073(3) 0.097(3) 0.099(3) 0.002(3) 0.066(3) 0.001(3)
F8 0.105(3) 0.098(3) 0.092(3) -0.004(3) 0.078(3) 0.014(3)
F9 0.109(4) 0.077(3) 0.077(3) -0.021(3) 0.052(3) 0.001(3)
F10 0.071(2) 0.062(3) 0.075(3) -0.011(2) 0.044(2) -0.005(2)
F11 0.099(3) 0.057(3) 0.100(3) 0.001(2) 0.062(3) 0.004(2)
F12 0.101(4) 0.078(3) 0.180(6) -0.029(4) 0.067(4) 0.025(3)
F13 0.080(3) 0.123(5) 0.178(6) -0.075(4) 0.081(4) -0.019(3)
F14 0.120(4) 0.099(4) 0.137(5) -0.041(3) 0.102(4) -0.041(3)
F15 0.103(3) 0.064(3) 0.076(3) 0.002(2) 0.059(3) 0.000(3)
F16 0.087(3) 0.073(3) 0.113(4) -0.014(3) 0.058(3) 0.004(3)
F17 0.105(4) 0.137(5) 0.166(6) -0.069(5) 0.083(4) 0.009(4)
F18 0.140(5) 0.229(8) 0.153(6) -0.092(5) 0.126(5) -0.075(5)
F19 0.128(4) 0.184(6) 0.079(3) -0.012(4) 0.074(3) -0.074(4)
F20 0.091(3) 0.095(4) 0.071(3) 0.018(3) 0.041(3) -0.020(3)

loop_
_atom_type_symbol
_atom_type_description
_atom_type_scat_dispersion_real
_atom_type_scat_dispersion_imag
_atom_type_scat_source
C C 0.0181 0.0091 'International Tables Vol C Tables 4.2.6.8 and 6.1.1.4'
H H 0.0000 0.0000 'International Tables Vol C Tables 4.2.6.8 and 6.1.1.4'
N N 0.0311 0.0180 'International Tables Vol C Tables 4.2.6.8 and 6.1.1.4'
F F 0.0727 0.0534 'International Tables Vol C Tables 4.2.6.8 and 6.1.1.4'

loop_
_geom_angle_atom_site_label_1
_geom_angle_atom_site_label_2
_geom_angle_atom_site_label_3
_geom_angle
C50 C1 N1 125.8(5)
C50 C1 C2 124.9(6)
N1 C1 C2 109.2(5)
C3 C2 C1 107.1(6)
C3 C2 H2 126.5
C1 C2 H2 126.5
C2 C3 C4 107.1(6)
C2 C3 H3 126.5
C4 C3 H3 126.5
N1 C4 C5 122.5(6)
N1 C4 C3 110.3(6)
C5 C4 C3 127.1(6)
N2 C6 C5 124.1(6)
N2 C6 C7 105.7(5)
C5 C6 C7 130.2(6)
C6 C5 C4 121.3(6)
C6 C5 C97 119.4(6)
C4 C5 C97 119.2(6)
C8 C7 C6 109.1(6)
C8 C7 H7 125.4
C6 C7 H7 125.4
C7 C8 C9 107.3(6)
C7 C8 H8 126.3
C9 C8 H8 126.3
C10 C9 N2 121.6(6)
C10 C9 C8 132.4(6)
N2 C9 C8 105.2(5)
C9 C10 C121 117.0(5)
C9 C10 C11 123.5(6)
C121 C10 C11 119.4(5)
C12 C11 C16 117.8(5)
C12 C11 C10 122.6(6)
C16 C11 C10 119.1(6)
C13 C12 C11 121.1(6)
C13 C12 H12 119.4
C11 C12 H12 119.4
C12 C13 C14 121.1(6)
C12 C13 C20 121.1(6)
C14 C13 C20 117.8(5)
C13 C14 C15 116.9(5)
C13 C14 C17 119.1(6)
C15 C14 C17 121.5(5)
C16 C15 C14 121.0(6)
C16 C15 H15 119.5
C14 C15 H15 119.5
C15 C16 C11 121.4(6)
C15 C16 H16 119.3
C11 C16 H16 119.3
C18 C17 C77 117.9(5)
C18 C17 C14 117.7(6)
C77 C17 C14 123.4(6)
C17 C18 C85 118.7(6)
C17 C18 C19 118.4(5)
C85 C18 C19 122.2(6)
C20 C19 C24 117.7(5)
C20 C19 C18 118.5(6)
C24 C19 C18 123.7(5)
C21 C20 C19 119.5(6)
C21 C20 C13 122.7(5)
C19 C20 C13 117.9(5)
C20 C21 C22 123.0(6)
C20 C21 H21 118.5
C22 C21 H21 118.5
C21 C22 C23 116.5(6)
C21 C22 C25 120.9(6)
C23 C22 C25 122.3(6)
C24 C23 C22 121.9(6)
C24 C23 H23 119.0
C22 C23 H23 119.0
C23 C24 C19 121.3(5)
C23 C24 H24 119.4
C19 C24 H24 119.4
C26 C25 C22 125.9(6)
C26 C25 C130 116.0(5)
C22 C25 C130 118.2(5)
C25 C26 N4 125.5(6)
C25 C26 C27 125.3(6)
N4 C26 C27 109.1(5)
C28 C27 C26 107.0(6)
C28 C27 H27 126.5
C26 C27 H27 126.5
C27 C28 C29 105.7(5)
C27 C28 H28 127.1
C29 C28 H28 127.1
N4 C29 C30 122.8(5)
N4 C29 C28 112.3(6)
C30 C29 C28 124.8(5)
C31 C30 C29 120.3(5)
C31 C30 C103 121.3(6)
C29 C30 C103 118.4(5)
N3 C31 C30 123.9(6)
N3 C31 C32 104.9(5)
C30 C31 C32 131.1(5)
C33 C32 C31 108.3(5)
C33 C32 H32 125.8
C31 C32 H32 125.8
C32 C33 C34 109.7(6)
C32 C33 H33 125.1
C34 C33 H33 125.1
C35 C34 N3 120.7(6)
C35 C34 C33 134.6(6)
N3 C34 C33 104.5(5)
C34 C35 C36 124.0(6)
C34 C35 C139 119.0(5)
C36 C35 C139 116.8(5)
C37 C36 C41 117.5(6)
C37 C36 C35 122.2(6)
C41 C36 C35 119.0(6)
C36 C37 C38 122.1(5)
C36 C37 H37 119.0
C38 C37 H37 119.0
C37 C38 C39 119.7(6)
C37 C38 C45 121.0(5)
C39 C38 C45 119.0(5)
C40 C39 C38 116.6(5)
C40 C39 C42 123.1(5)
C38 C39 C42 118.9(6)
C41 C40 C39 122.3(6)
C41 C40 H40 118.8
C39 C40 H40 118.8
C40 C41 C36 120.7(6)
C40 C41 H41 119.6
C36 C41 H41 119.6
C43 C42 C39 118.8(5)
C43 C42 C62 116.4(5)
C39 C42 C62 123.8(6)
C42 C43 C51 117.6(5)
C42 C43 C44 117.3(5)
C51 C43 C44 124.0(6)
C49 C44 C45 117.6(5)
C49 C44 C43 122.8(6)
C45 C44 C43 119.3(6)
C46 C45 C44 121.1(6)
C46 C45 C38 120.8(5)
C44 C45 C38 118.2(5)
C45 C46 C47 120.2(6)
C45 C46 H46 119.9
C47 C46 H46 119.9
C48 C47 C46 118.3(5)
C48 C47 C50 121.2(6)
C46 C47 C50 120.0(5)
C49 C48 C47 121.6(6)
C49 C48 H48 119.2
C47 C48 H48 119.2
C48 C49 C44 121.0(6)
C48 C49 H49 119.5
C44 C49 H49 119.5
C1 C50 C47 124.4(6)
C1 C50 C148 120.6(5)
C47 C50 C148 115.0(5)
C56 C51 C52 116.9(6)
C56 C51 C43 120.7(6)
C52 C51 C43 120.8(5)
C53 C52 C51 120.8(5)
C53 C52 H52 119.6
C51 C52 H52 119.6
C52 C53 C54 122.7(6)
C52 C53 H53 118.7
C54 C53 H53 118.7
C55 C54 C53 116.7(6)
C55 C54 C63 122.9(6)
C53 C54 C63 119.7(6)
C56 C55 C54 120.7(5)
C56 C55 H55 119.7
C54 C55 H55 119.7
C55 C56 C51 121.3(6)
C55 C56 C57 120.4(5)
C51 C56 C57 118.1(5)
C62 C57 C58 120.1(6)
C62 C57 C56 118.1(5)
C58 C57 C56 121.8(6)
C59 C58 C57 122.5(6)
C59 C58 H58 118.8
C57 C58 H58 118.8
C58 C59 C60 117.1(5)
C58 C59 C96 121.0(6)
C60 C59 C96 121.8(6)
C61 C60 C59 121.5(6)
C61 C60 H60 119.2
C59 C60 H60 119.2
C60 C61 C62 120.9(6)
C60 C61 H61 119.6
C62 C61 H61 119.6
C57 C62 C61 117.8(5)
C57 C62 C42 120.3(6)
C61 C62 C42 121.8(5)
C64 C63 C54 125.7(6)
C64 C63 C157 117.9(5)
C54 C63 C157 116.2(5)
C63 C64 N5 121.2(6)
C63 C64 C65 132.9(6)
N5 C64 C65 105.3(5)
C66 C65 C64 108.8(6)
C66 C65 H65 125.6
C64 C65 H65 125.6
C65 C66 C67 108.6(6)
C65 C66 H66 125.7
C67 C66 H66 125.7
N5 C67 C68 124.2(6)
N5 C67 C66 105.3(5)
C68 C67 C66 130.5(6)
C67 C68 C69 120.8(5)
C67 C68 C109 120.5(6)
C69 C68 C109 118.6(6)
N6 C69 C68 123.9(6)
N6 C69 C70 110.5(6)
C68 C69 C70 125.5(6)
C71 C70 C69 107.5(5)
C71 C70 H70 126.3
C69 C70 H70 126.3
C70 C71 C72 106.1(6)
C70 C71 H71 126.9
C72 C71 H71 126.9
C73 C72 N6 126.9(6)
C73 C72 C71 123.7(6)
N6 C72 C71 109.3(5)
C72 C73 C166 118.1(6)
C72 C73 C74 123.9(7)
C166 C73 C74 117.8(6)
C75 C74 C79 118.3(6)
C75 C74 C73 120.6(6)
C79 C74 C73 120.5(7)
C74 C75 C76 120.0(6)
C74 C75 H75 120.0
C76 C75 H75 120.0
C77 C76 C75 121.9(6)
C77 C76 C80 117.7(6)
C75 C76 C80 120.4(5)
C76 C77 C78 117.3(6)
C76 C77 C17 119.3(6)
C78 C77 C17 123.3(6)
C79 C78 C77 121.9(6)
C79 C78 H78 119.0
C77 C78 H78 119.0
C78 C79 C74 120.4(7)
C78 C79 H79 119.8
C74 C79 H79 119.8
C85 C80 C81 120.1(7)
C85 C80 C76 118.5(6)
C81 C80 C76 121.1(6)
C82 C81 C80 121.7(6)
C82 C81 H81 119.1
C80 C81 H81 119.1
C83 C82 C81 117.6(6)
C83 C82 C86 120.2(7)
C81 C82 C86 120.9(6)
C82 C83 C84 121.5(7)
C82 C83 H83 119.2
C84 C83 H83 119.2
C83 C84 C85 121.3(6)
C83 C84 H84 119.4
C85 C84 H84 119.4
C80 C85 C84 116.7(6)
C80 C85 C18 118.5(6)
C84 C85 C18 123.0(6)
C87 C86 C82 123.9(7)
C87 C86 C175 118.2(6)
C82 C86 C175 117.9(6)
C86 C87 N7 120.1(7)
C86 C87 C88 134.0(7)
N7 C87 C88 105.6(5)
C89 C88 C87 108.5(6)
C89 C88 H88 125.8
C87 C88 H88 125.8
C88 C89 C90 108.5(6)
C88 C89 H89 125.7
C90 C89 H89 125.7
N7 C90 C91 124.2(6)
N7 C90 C89 106.7(5)
C91 C90 C89 129.1(6)
C90 C91 C92 119.7(6)
C90 C91 C115 118.7(6)
C92 C91 C115 121.5(6)
N8 C92 C91 124.0(6)
N8 C92 C93 110.8(6)
C91 C92 C93 125.2(5)
C94 C93 C92 105.8(5)
C94 C93 H93 127.1
C92 C93 H93 127.1
C93 C94 C95 108.2(7)
C93 C94 H94 125.9
C95 C94 H94 125.9
C96 C95 N8 123.7(6)
C96 C95 C94 127.2(7)
N8 C95 C94 108.9(6)
C95 C96 C59 126.3(7)
C95 C96 C184 118.2(6)
C59 C96 C184 115.4(5)
C102 C97 C98 113.2(6)
C102 C97 C5 124.2(7)
C98 C97 C5 122.6(7)
C99 C98 F1 119.1(8)
C99 C98 C97 123.7(9)
F1 C98 C97 117.2(6)
C98 C99 F2 120.0(10)
C98 C99 C100 121.3(9)
F2 C99 C100 118.5(8)
F3 C100 C101 122.4(9)
F3 C100 C99 120.7(9)
C101 C100 C99 116.7(7)
C100 C101 F4 117.7(7)
C100 C101 C102 122.8(9)
F4 C101 C102 119.4(9)
F5 C102 C101 118.0(7)
F5 C102 C97 120.0(6)
C101 C102 C97 122.1(8)
C104 C103 C108 114.8(6)
C104 C103 C30 124.7(6)
C108 C103 C30 120.2(6)
C105 C104 F6 116.0(6)
C105 C104 C103 124.6(7)
F6 C104 C103 119.4(5)
F7 C105 C104 122.9(7)
F7 C105 C106 118.5(5)
C104 C105 C106 118.5(6)
F8 C106 C107 121.4(7)
F8 C106 C105 119.5(6)
C107 C106 C105 119.0(6)
F9 C107 C106 118.5(6)
F9 C107 C108 120.9(7)
C106 C107 C108 120.4(7)
F10 C108 C107 117.0(6)
F10 C108 C103 120.1(5)
C107 C108 C103 122.4(7)
C110 C109 C114 113.2(6)
C110 C109 C68 124.5(6)
C114 C109 C68 122.1(7)
C109 C110 C111 126.0(9)
C109 C110 F16 118.2(6)
C111 C110 F16 115.8(8)
F17 C111 C112 120.8(8)
F17 C111 C110 120.6(10)
C112 C111 C110 118.5(10)
F18 C112 C113 119.8(11)
F18 C112 C111 121.7(11)
C113 C112 C111 118.5(8)
C112 C113 C114 122.2(9)
C112 C113 F19 121.2(8)
C114 C113 F19 116.6(10)
F20 C114 C113 119.5(8)
F20 C114 C109 118.9(6)
C113 C114 C109 121.6(9)
C120 C115 C116 115.5(6)
C120 C115 C91 122.1(7)
C116 C115 C91 122.4(6)
F11 C116 C117 119.5(7)
F11 C116 C115 119.2(6)
C117 C116 C115 121.2(7)
C118 C117 C116 122.4(8)
C118 C117 F12 118.6(7)
C116 C117 F12 119.0(8)
C117 C118 F13 122.2(9)
C117 C118 C119 118.9(7)
F13 C118 C119 118.9(8)
F14 C119 C118 120.4(7)
F14 C119 C120 120.4(8)
C118 C119 C120 119.2(7)
F15 C120 C119 117.4(7)
F15 C120 C115 119.8(6)
C119 C120 C115 122.8(8)
C126 C121 C122 117.5(6)
C126 C121 C10 120.2(6)
C122 C121 C10 122.2(6)
C123 C122 C121 121.0(6)
C123 C122 C127 119.6(6)
C121 C122 C127 119.3(6)
C122 C123 C124 120.6(6)
C122 C123 H123 119.7
C124 C123 H123 119.7
C125 C124 C123 119.2(7)
C125 C124 C128 120.6(7)
C123 C124 C128 120.1(6)
C124 C125 C126 121.0(7)
C124 C125 H125 119.5
C126 C125 H125 119.5
C125 C126 C121 120.6(6)
C125 C126 C129 119.4(6)
C121 C126 C129 119.9(6)
C122 C127 H12A 109.5
C122 C127 H12B 109.5
H12A C127 H12B 109.5
C122 C127 H12C 109.5
H12A C127 H12C 109.5
H12B C127 H12C 109.5
C124 C128 H12D 109.5
C124 C128 H12E 109.5
H12D C128 H12E 109.5
C124 C128 H12F 109.5
H12D C128 H12F 109.5
H12E C128 H12F 109.5
C126 C129 H12G 109.5
C126 C129 H12H 109.5
H12G C129 H12H 109.5
C126 C129 H12I 109.5
H12G C129 H12I 109.5
H12H C129 H12I 109.5
C131 C130 C135 119.2(6)
C131 C130 C25 120.4(6)
C135 C130 C25 120.2(7)
C132 C131 C130 120.2(7)
C132 C131 C136 119.5(7)
C130 C131 C136 120.3(6)
C131 C132 C133 121.4(7)
C131 C132 H132 119.3
C133 C132 H132 119.3
C134 C133 C132 118.4(7)
C134 C133 C137 121.0(7)
C132 C133 C137 120.6(8)
C133 C134 C135 121.9(7)
C133 C134 H134 119.1
C135 C134 H134 119.1
C134 C135 C130 118.9(7)
C134 C135 C138 119.0(7)
C130 C135 C138 122.1(6)
C131 C136 H13A 109.5
C131 C136 H13B 109.5
H13A C136 H13B 109.5
C131 C136 H13C 109.5
H13A C136 H13C 109.5
H13B C136 H13C 109.5
C133 C137 H13D 109.5
C133 C137 H13E 109.5
H13D C137 H13E 109.5
C133 C137 H13F 109.5
H13D C137 H13F 109.5
H13E C137 H13F 109.5
C135 C138 H13G 109.5
C135 C138 H13H 109.5
H13G C138 H13H 109.5
C135 C138 H13I 109.5
H13G C138 H13I 109.5
H13H C138 H13I 109.5
C144 C139 C140 119.2(6)
C144 C139 C35 121.5(6)
C140 C139 C35 119.2(7)
C141 C140 C139 118.6(8)
C141 C140 C145 119.8(7)
C139 C140 C145 121.5(6)
C142 C141 C140 121.7(8)
C142 C141 H141 119.2
C140 C141 H141 119.2
C143 C142 C141 119.9(7)
C143 C142 C146 120.3(8)
C141 C142 C146 119.8(8)
C142 C143 C144 120.0(7)
C142 C143 H143 120.0
C144 C143 H143 120.0
C139 C144 C143 120.4(7)
C139 C144 C147 120.4(6)
C143 C144 C147 119.1(7)
C140 C145 H14A 109.5
C140 C145 H14B 109.5
H14A C145 H14B 109.5
C140 C145 H14C 109.5
H14A C145 H14C 109.5
H14B C145 H14C 109.5
C142 C146 H14D 109.5
C142 C146 H14E 109.5
H14D C146 H14E 109.5
C142 C146 H14F 109.5
H14D C146 H14F 109.5
H14E C146 H14F 109.5
C144 C147 H14G 109.5
C144 C147 H14H 109.5
H14G C147 H14H 109.5
C144 C147 H14I 109.5
H14G C147 H14I 109.5
H14H C147 H14I 109.5
C149 C148 C153 119.5(7)
C149 C148 C50 120.8(7)
C153 C148 C50 119.5(7)
C150 C149 C148 119.6(8)
C150 C149 C154 120.2(8)
C148 C149 C154 120.2(7)
C151 C150 C149 121.1(8)
C151 C150 H150 119.5
C149 C150 H150 119.5
C152 C151 C150 118.2(8)
C152 C151 C155 122.5(10)
C150 C151 C155 119.3(9)
C151 C152 C153 124.4(9)
C151 C152 H152 117.8
C153 C152 H152 117.8
C152 C153 C148 117.2(8)
C152 C153 C156 120.1(8)
C148 C153 C156 122.7(6)
C149 C154 H15A 109.5
C149 C154 H15B 109.5
H15A C154 H15B 109.5
C149 C154 H15C 109.5
H15A C154 H15C 109.5
H15B C154 H15C 109.5
C151 C155 H15D 109.5
C151 C155 H15E 109.5
H15D C155 H15E 109.5
C151 C155 H15F 109.5
H15D C155 H15F 109.5
H15E C155 H15F 109.5
C153 C156 H15G 109.5
C153 C156 H15H 109.5
H15G C156 H15H 109.5
C153 C156 H15I 109.5
H15G C156 H15I 109.5
H15H C156 H15I 109.5
C158 C157 C162 120.7(6)
C158 C157 C63 122.0(6)
C162 C157 C63 117.3(6)
C157 C158 C159 119.7(7)
C157 C158 C163 120.4(6)
C159 C158 C163 119.9(6)
C160 C159 C158 121.5(6)
C160 C159 H159 119.2
C158 C159 H159 119.2
C161 C160 C159 117.3(7)
C161 C160 C164 121.7(7)
C159 C160 C164 120.9(7)
C160 C161 C162 123.9(7)
C160 C161 H161 118.0
C162 C161 H161 118.0
C161 C162 C157 116.6(6)
C161 C162 C165 121.2(6)
C157 C162 C165 122.2(6)
C158 C163 H16A 109.5
C158 C163 H16B 109.5
H16A C163 H16B 109.5
C158 C163 H16C 109.5
H16A C163 H16C 109.5
H16B C163 H16C 109.5
C160 C164 H16D 109.5
C160 C164 H16E 109.5
H16D C164 H16E 109.5
C160 C164 H16F 109.5
H16D C164 H16F 109.5
H16E C164 H16F 109.5
C162 C165 H16G 109.5
C162 C165 H16H 109.5
H16G C165 H16H 109.5
C162 C165 H16I 109.5
H16G C165 H16I 109.5
H16H C165 H16I 109.5
C171 C166 C167 119.1(7)
C171 C166 C73 119.2(6)
C167 C166 C73 121.6(7)
C168 C167 C166 121.6(8)
C168 C167 C172 117.8(7)
C166 C167 C172 120.6(7)
C167 C168 C169 118.5(7)
C167 C168 H168 120.7
C169 C168 H168 120.7
C170 C169 C168 120.7(8)
C170 C169 C173 123.1(9)
C168 C169 C173 116.2(8)
C169 C170 C171 121.9(9)
C169 C170 H170 119.0
C171 C170 H170 119.0
C166 C171 C170 118.0(7)
C166 C171 C174 123.4(7)
C170 C171 C174 118.6(7)
C167 C172 H17A 109.5
C167 C172 H17B 109.5
H17A C172 H17B 109.5
C167 C172 H17C 109.5
H17A C172 H17C 109.5
H17B C172 H17C 109.5
C169 C173 H17D 109.5
C169 C173 H17E 109.5
H17D C173 H17E 109.5
C169 C173 H17F 109.5
H17D C173 H17F 109.5
H17E C173 H17F 109.5
C171 C174 H17G 109.5
C171 C174 H17H 109.5
H17G C174 H17H 109.5
C171 C174 H17I 109.5
H17G C174 H17I 109.5
H17H C174 H17I 109.5
C176 C175 C180 120.5(7)
C176 C175 C86 120.5(7)
C180 C175 C86 118.9(6)
C175 C176 C177 119.5(8)
C175 C176 C181 121.1(7)
C177 C176 C181 119.4(7)
C178 C177 C176 121.3(7)
C178 C177 H177 119.3
C176 C177 H177 119.3
C177 C178 C179 119.6(8)
C177 C178 C182 121.3(8)
C179 C178 C182 119.0(9)
C180 C179 C178 120.4(9)
C180 C179 H179 119.8
C178 C179 H179 119.8
C179 C180 C175 118.6(7)
C179 C180 C183 120.6(8)
C175 C180 C183 120.8(7)
C176 C181 H18A 109.5
C176 C181 H18B 109.5
H18A C181 H18B 109.5
C176 C181 H18C 109.5
H18A C181 H18C 109.5
H18B C181 H18C 109.5
C178 C182 H18D 109.5
C178 C182 H18E 109.5
H18D C182 H18E 109.5
C178 C182 H18F 109.5
H18D C182 H18F 109.5
H18E C182 H18F 109.5
C180 C183 H18G 109.5
C180 C183 H18H 109.5
H18G C183 H18H 109.5
C180 C183 H18I 109.5
H18G C183 H18I 109.5
H18H C183 H18I 109.5
C185 C184 C189 120.0(7)
C185 C184 C96 121.2(7)
C189 C184 C96 118.8(6)
C184 C185 C186 120.4(8)
C184 C185 C190 119.6(7)
C186 C185 C190 120.0(7)
C187 C186 C185 119.4(8)
C187 C186 H186 120.3
C185 C186 H186 120.3
C188 C187 C186 120.0(8)
C188 C187 C191 122.5(9)
C186 C187 C191 117.5(8)
C187 C188 C189 122.1(8)
C187 C188 H188 118.9
C189 C188 H188 118.9
C188 C189 C184 118.0(7)
C188 C189 C192 120.3(8)
C184 C189 C192 121.7(7)
C185 C190 H19A 109.5
C185 C190 H19B 109.5
H19A C190 H19B 109.5
C185 C190 H19C 109.5
H19A C190 H19C 109.5
H19B C190 H19C 109.5
C187 C191 H19D 109.5
C187 C191 H19E 109.5
H19D C191 H19E 109.5
C187 C191 H19F 109.5
H19D C191 H19F 109.5
H19E C191 H19F 109.5
C189 C192 H19G 109.5
C189 C192 H19H 109.5
H19G C192 H19H 109.5
C189 C192 H19I 109.5
H19G C192 H19I 109.5
H19H C192 H19I 109.5
C4 N1 C1 106.2(5)
C6 N2 C9 112.6(5)
C6 N2 H2N 123.7
C9 N2 H2N 123.7
C31 N3 C34 112.5(5)
C31 N3 H3N 123.7
C34 N3 H3N 123.7
C29 N4 C26 105.6(5)
C67 N5 C64 112.0(5)
C67 N5 H5N 124.0
C64 N5 H5N 124.0
C69 N6 C72 106.4(5)
C90 N7 C87 110.7(6)
C90 N7 H7N 124.7
C87 N7 H7N 124.7
C92 N8 C95 106.1(5)

loop_
_geom_bond_atom_site_label_1
_geom_bond_atom_site_label_2
_geom_bond_distance
C1 C50 1.361(8)
C1 N1 1.414(8)
C1 C2 1.452(8)
C2 C3 1.351(9)
C2 H2 0.9500
C3 C4 1.472(8)
C3 H3 0.9500
C4 N1 1.350(7)
C4 C5 1.418(9)
C6 N2 1.351(7)
C6 C5 1.383(8)
C6 C7 1.446(9)
C5 C97 1.475(8)
C7 C8 1.370(8)
C7 H7 0.9500
C8 C9 1.456(8)
C8 H8 0.9500
C9 C10 1.369(8)
C9 N2 1.389(7)
C10 C121 1.468(9)
C10 C11 1.471(8)
C11 C12 1.399(9)
C11 C16 1.410(8)
C12 C13 1.390(8)
C12 H12 0.9500
C13 C14 1.410(8)
C13 C20 1.474(9)
C14 C15 1.430(9)
C14 C17 1.470(7)
C15 C16 1.369(8)
C15 H15 0.9500
C16 H16 0.9500
C17 C18 1.381(9)
C17 C77 1.456(8)
C18 C85 1.447(8)
C18 C19 1.463(8)
C19 C20 1.411(7)
C19 C24 1.426(9)
C20 C21 1.396(8)
C21 C22 1.406(9)
C21 H21 0.9500
C22 C23 1.408(8)
C22 C25 1.466(8)
C23 C24 1.372(8)
C23 H23 0.9500
C24 H24 0.9500
C25 C26 1.350(8)
C25 C130 1.494(8)
C26 N4 1.415(8)
C26 C27 1.459(8)
C27 C28 1.355(8)
C27 H27 0.9500
C28 C29 1.470(9)
C28 H28 0.9500
C29 N4 1.326(7)
C29 C30 1.451(8)
C30 C31 1.370(8)
C30 C103 1.475(7)
C31 N3 1.363(7)
C31 C32 1.475(8)
C32 C33 1.349(8)
C32 H32 0.9500
C33 C34 1.442(8)
C33 H33 0.9500
C34 C35 1.367(8)
C34 N3 1.404(8)
C35 C36 1.472(8)
C35 C139 1.491(8)
C36 C37 1.394(9)
C36 C41 1.396(8)
C37 C38 1.405(8)
C37 H37 0.9500
C38 C39 1.410(7)
C38 C45 1.470(8)
C39 C40 1.409(9)
C39 C42 1.457(8)
C40 C41 1.377(8)
C40 H40 0.9500
C41 H41 0.9500
C42 C43 1.418(9)
C42 C62 1.463(7)
C43 C51 1.450(8)
C43 C44 1.461(7)
C44 C49 1.394(8)
C44 C45 1.417(8)
C45 C46 1.396(7)
C46 C47 1.400(9)
C46 H46 0.9500
C47 C48 1.395(8)
C47 C50 1.481(7)
C48 C49 1.384(7)
C48 H48 0.9500
C49 H49 0.9500
C50 C148 1.491(8)
C51 C56 1.398(7)
C51 C52 1.421(9)
C52 C53 1.350(8)
C52 H52 0.9500
C53 C54 1.406(8)
C53 H53 0.9500
C54 C55 1.402(9)
C54 C63 1.463(8)
C55 C56 1.395(8)
C55 H55 0.9500
C56 C57 1.470(9)
C57 C62 1.397(8)
C57 C58 1.397(7)
C58 C59 1.394(9)
C58 H58 0.9500
C59 C60 1.406(8)
C59 C96 1.478(8)
C60 C61 1.381(7)
C60 H60 0.9500
C61 C62 1.424(9)
C61 H61 0.9500
C63 C64 1.359(7)
C63 C157 1.494(9)
C64 N5 1.397(7)
C64 C65 1.443(8)
C65 C66 1.359(8)
C65 H65 0.9500
C66 C67 1.464(9)
C66 H66 0.9500
C67 N5 1.367(7)
C67 C68 1.372(9)
C68 C69 1.429(9)
C68 C109 1.464(8)
C69 N6 1.342(7)
C69 C70 1.464(9)
C70 C71 1.351(9)
C70 H70 0.9500
C71 C72 1.465(8)
C71 H71 0.9500
C72 C73 1.373(8)
C72 N6 1.405(8)
C73 C166 1.474(10)
C73 C74 1.488(8)
C74 C75 1.402(9)
C74 C79 1.427(8)
C75 C76 1.410(8)
C75 H75 0.9500
C76 C77 1.389(8)
C76 C80 1.469(9)
C77 C78 1.422(9)
C78 C79 1.374(9)
C78 H78 0.9500
C79 H79 0.9500
C80 C85 1.410(8)
C80 C81 1.416(8)
C81 C82 1.391(10)
C81 H81 0.9500
C82 C83 1.386(9)
C82 C86 1.442(9)
C83 C84 1.400(8)
C83 H83 0.9500
C84 C85 1.412(9)
C84 H84 0.9500
C86 C87 1.373(8)
C86 C175 1.501(9)
C87 N7 1.402(8)
C87 C88 1.432(9)
C88 C89 1.359(9)
C88 H88 0.9500
C89 C90 1.436(9)
C89 H89 0.9500
C90 N7 1.357(7)
C90 C91 1.403(8)
C91 C92 1.433(9)
C91 C115 1.463(8)
C92 N8 1.331(7)
C92 C93 1.476(9)
C93 C94 1.351(9)
C93 H93 0.9500
C94 C95 1.425(8)
C94 H94 0.9500
C95 C96 1.349(8)
C95 N8 1.423(8)
C96 C184 1.492(9)
C97 C102 1.390(10)
C97 C98 1.408(10)
C98 C99 1.341(10)
C98 F1 1.364(9)
C99 F2 1.355(10)
C99 C100 1.374(13)
C100 F3 1.331(8)
C100 C101 1.342(13)
C101 F4 1.354(10)
C101 C102 1.371(9)
C102 F5 1.343(8)
C103 C104 1.378(9)
C103 C108 1.405(9)
C104 C105 1.354(8)
C104 F6 1.360(7)
C105 F7 1.329(7)
C105 C106 1.412(10)
C106 F8 1.347(6)
C106 C107 1.362(10)
C107 F9 1.357(8)
C107 C108 1.368(8)
C108 F10 1.344(7)
C109 C110 1.372(10)
C109 C114 1.406(10)
C110 C111 1.373(9)
C110 F16 1.378(8)
C111 F17 1.348(12)
C111 C112 1.374(15)
C112 F18 1.340(8)
C112 C113 1.345(14)
C113 C114 1.384(10)
C113 F19 1.389(10)
C114 F20 1.335(9)
C115 C120 1.388(9)
C115 C116 1.393(10)
C116 F11 1.343(8)
C116 C117 1.350(9)
C117 C118 1.348(11)
C117 F12 1.362(9)
C118 F13 1.347(8)
C118 C119 1.368(12)
C119 F14 1.339(8)
C119 C120 1.375(10)
C120 F15 1.358(8)
C121 C126 1.408(9)
C121 C122 1.411(8)
C122 C123 1.376(9)
C122 C127 1.519(9)
C123 C124 1.398(10)
C123 H123 0.9500
C124 C125 1.375(9)
C124 C128 1.538(9)
C125 C126 1.388(9)
C125 H125 0.9500
C126 C129 1.532(8)
C127 H12A 0.9800
C127 H12B 0.9800
C127 H12C 0.9800
C128 H12D 0.9800
C128 H12E 0.9800
C128 H12F 0.9800
C129 H12G 0.9800
C129 H12H 0.9800
C129 H12I 0.9800
C130 C131 1.398(10)
C130 C135 1.400(9)
C131 C132 1.375(9)
C131 C136 1.542(9)
C132 C133 1.383(10)
C132 H132 0.9500
C133 C134 1.377(10)
C133 C137 1.527(9)
C134 C135 1.395(9)
C134 H134 0.9500
C135 C138 1.528(10)
C136 H13A 0.9800
C136 H13B 0.9800
C136 H13C 0.9800
C137 H13D 0.9800
C137 H13E 0.9800
C137 H13F 0.9800
C138 H13G 0.9800
C138 H13H 0.9800
C138 H13I 0.9800
C139 C144 1.390(10)
C139 C140 1.408(9)
C140 C141 1.386(9)
C140 C145 1.529(10)
C141 C142 1.373(11)
C141 H141 0.9500
C142 C143 1.370(10)
C142 C146 1.546(9)
C143 C144 1.394(8)
C143 H143 0.9500
C144 C147 1.518(9)
C145 H14A 0.9800
C145 H14B 0.9800
C145 H14C 0.9800
C146 H14D 0.9800
C146 H14E 0.9800
C146 H14F 0.9800
C147 H14G 0.9800
C147 H14H 0.9800
C147 H14I 0.9800
C148 C149 1.409(10)
C148 C153 1.416(10)
C149 C150 1.398(10)
C149 C154 1.506(11)
C150 C151 1.392(13)
C150 H150 0.9500
C151 C152 1.347(12)
C151 C155 1.501(10)
C152 C153 1.400(9)
C152 H152 0.9500
C153 C156 1.492(10)
C154 H15A 0.9800
C154 H15B 0.9800
C154 H15C 0.9800
C155 H15D 0.9800
C155 H15E 0.9800
C155 H15F 0.9800
C156 H15G 0.9800
C156 H15H 0.9800
C156 H15I 0.9800
C157 C158 1.371(8)
C157 C162 1.427(9)
C158 C159 1.405(9)
C158 C163 1.524(9)
C159 C160 1.391(10)
C159 H159 0.9500
C160 C161 1.375(9)
C160 C164 1.509(9)
C161 C162 1.403(9)
C161 H161 0.9500
C162 C165 1.499(8)
C163 H16A 0.9800
C163 H16B 0.9800
C163 H16C 0.9800
C164 H16D 0.9800
C164 H16E 0.9800
C164 H16F 0.9800
C165 H16G 0.9800
C165 H16H 0.9800
C165 H16I 0.9800
C166 C171 1.406(10)
C166 C167 1.411(9)
C167 C168 1.373(10)
C167 C172 1.525(10)
C168 C169 1.413(11)
C168 H168 0.9500
C169 C170 1.348(10)
C169 C173 1.564(10)
C170 C171 1.412(10)
C170 H170 0.9500
C171 C174 1.494(9)
C172 H17A 0.9800
C172 H17B 0.9800
C172 H17C 0.9800
C173 H17D 0.9800
C173 H17E 0.9800
C173 H17F 0.9800
C174 H17G 0.9800
C174 H17H 0.9800
C174 H17I 0.9800
C175 C176 1.377(8)
C175 C180 1.423(10)
C176 C177 1.390(11)
C176 C181 1.509(10)
C177 C178 1.371(12)
C177 H177 0.9500
C178 C179 1.403(11)
C178 C182 1.522(11)
C179 C180 1.391(11)
C179 H179 0.9500
C180 C183 1.539(10)
C181 H18A 0.9800
C181 H18B 0.9800
C181 H18C 0.9800
C182 H18D 0.9800
C182 H18E 0.9800
C182 H18F 0.9800
C183 H18G 0.9800
C183 H18H 0.9800
C183 H18I 0.9800
C184 C185 1.392(9)
C184 C189 1.417(10)
C185 C186 1.410(10)
C185 C190 1.522(10)
C186 C187 1.395(11)
C186 H186 0.9500
C187 C188 1.370(10)
C187 C191 1.524(10)
C188 C189 1.402(10)
C188 H188 0.9500
C189 C192 1.503(10)
C190 H19A 0.9800
C190 H19B 0.9800
C190 H19C 0.9800
C191 H19D 0.9800
C191 H19E 0.9800
C191 H19F 0.9800
C192 H19G 0.9800
C192 H19H 0.9800
C192 H19I 0.9800
N2 H2N 0.8800
N3 H3N 0.8800
N5 H5N 0.8800
N7 H7N 0.8800

loop_
_geom_torsion_atom_site_label_1
_geom_torsion_atom_site_label_2
_geom_torsion_atom_site_label_3
_geom_torsion_atom_site_label_4
_geom_torsion
C50 C1 C2 C3 -173.7(7)
N1 C1 C2 C3 3.6(8)
C1 C2 C3 C4 -3.0(8)
C2 C3 C4 N1 1.5(9)
C2 C3 C4 C5 -174.3(7)
N2 C6 C5 C4 -4.2(11)
C7 C6 C5 C4 176.8(7)
N2 C6 C5 C97 172.7(6)
C7 C6 C5 C97 -6.4(12)
N1 C4 C5 C6 -14.3(11)
C3 C4 C5 C6 161.1(7)
N1 C4 C5 C97 168.9(7)
C3 C4 C5 C97 -15.8(12)
N2 C6 C7 C8 2.6(8)
C5 C6 C7 C8 -178.2(7)
C6 C7 C8 C9 -3.8(8)
C7 C8 C9 C10 -165.6(8)
C7 C8 C9 N2 3.6(8)
N2 C9 C10 C121 -12.0(10)
C8 C9 C10 C121 155.7(7)
N2 C9 C10 C11 165.7(6)
C8 C9 C10 C11 -26.5(12)
C9 C10 C11 C12 -27.9(10)
C121 C10 C11 C12 149.8(6)
C9 C10 C11 C16 160.7(6)
C121 C10 C11 C16 -21.6(9)
C16 C11 C12 C13 6.5(9)
C10 C11 C12 C13 -165.0(6)
C11 C12 C13 C14 0.1(10)
C11 C12 C13 C20 178.8(6)
C12 C13 C14 C15 -6.8(9)
C20 C13 C14 C15 174.4(6)
C12 C13 C14 C17 155.7(6)
C20 C13 C14 C17 -23.0(9)
C13 C14 C15 C16 7.1(9)
C17 C14 C15 C16 -155.0(6)
C14 C15 C16 C11 -0.7(10)
C12 C11 C16 C15 -6.2(9)
C10 C11 C16 C15 165.6(6)
C13 C14 C17 C18 -2.4(9)
C15 C14 C17 C18 159.3(6)
C13 C14 C17 C77 -171.1(6)
C15 C14 C17 C77 -9.4(10)
C77 C17 C18 C85 28.0(9)
C14 C17 C18 C85 -141.3(6)
C77 C17 C18 C19 -162.1(6)
C14 C17 C18 C19 28.6(9)
C17 C18 C19 C20 -29.5(9)
C85 C18 C19 C20 140.0(6)
C17 C18 C19 C24 147.5(7)
C85 C18 C19 C24 -43.0(10)
C24 C19 C20 C21 5.1(10)
C18 C19 C20 C21 -177.7(6)
C24 C19 C20 C13 -173.6(6)
C18 C19 C20 C13 3.6(9)
C12 C13 C20 C21 24.7(10)
C14 C13 C20 C21 -156.5(6)
C12 C13 C20 C19 -156.6(6)
C14 C13 C20 C19 22.1(9)
C19 C20 C21 C22 -4.5(11)
C13 C20 C21 C22 174.1(6)
C20 C21 C22 C23 1.2(10)
C20 C21 C22 C25 -172.4(6)
C21 C22 C23 C24 1.4(10)
C25 C22 C23 C24 174.9(7)
C22 C23 C24 C19 -0.6(11)
C20 C19 C24 C23 -2.7(10)
C18 C19 C24 C23 -179.7(7)
C21 C22 C25 C26 -22.8(11)
C23 C22 C25 C26 164.0(7)
C21 C22 C25 C130 155.7(6)
C23 C22 C25 C130 -17.5(10)
C22 C25 C26 N4 -17.6(12)
C130 C25 C26 N4 163.9(7)
C22 C25 C26 C27 160.7(7)
C130 C25 C26 C27 -17.8(11)
C25 C26 C27 C28 -174.3(7)
N4 C26 C27 C28 4.3(8)
C26 C27 C28 C29 -5.4(8)
C27 C28 C29 N4 5.1(9)
C27 C28 C29 C30 -171.8(7)
N4 C29 C30 C31 -18.4(11)
C28 C29 C30 C31 158.2(7)
N4 C29 C30 C103 159.5(7)
C28 C29 C30 C103 -24.0(11)
C29 C30 C31 N3 -2.9(11)
C103 C30 C31 N3 179.3(6)
C29 C30 C31 C32 178.2(7)
C103 C30 C31 C32 0.4(12)
N3 C31 C32 C33 3.0(8)
C30 C31 C32 C33 -178.0(8)
C31 C32 C33 C34 -2.8(8)
C32 C33 C34 C35 -172.5(8)
C32 C33 C34 N3 1.4(8)
N3 C34 C35 C36 166.4(6)
C33 C34 C35 C36 -20.5(13)
N3 C34 C35 C139 -8.2(10)
C33 C34 C35 C139 165.0(7)
C34 C35 C36 C37 -32.7(10)
C139 C35 C36 C37 141.9(6)
C34 C35 C36 C41 160.7(7)
C139 C35 C36 C41 -24.7(9)
C41 C36 C37 C38 5.4(10)
C35 C36 C37 C38 -161.4(6)
C36 C37 C38 C39 2.4(10)
C36 C37 C38 C45 177.1(6)
C37 C38 C39 C40 -9.9(9)
C45 C38 C39 C40 175.4(6)
C37 C38 C39 C42 157.3(6)
C45 C38 C39 C42 -17.4(9)
C38 C39 C40 C41 10.1(9)
C42 C39 C40 C41 -156.5(6)
C39 C40 C41 C36 -2.4(10)
C37 C36 C41 C40 -5.4(10)
C35 C36 C41 C40 161.8(6)
C40 C39 C42 C43 158.7(6)
C38 C39 C42 C43 -7.6(8)
C40 C39 C42 C62 -9.6(10)
C38 C39 C42 C62 -176.0(6)
C39 C42 C43 C51 -140.4(6)
C62 C42 C43 C51 28.9(8)
C39 C42 C43 C44 28.3(8)
C62 C42 C43 C44 -162.5(5)
C42 C43 C44 C49 149.2(6)
C51 C43 C44 C49 -43.0(10)
C42 C43 C44 C45 -24.3(9)
C51 C43 C44 C45 143.5(6)
C49 C44 C45 C46 5.3(9)
C43 C44 C45 C46 179.2(6)
C49 C44 C45 C38 -174.1(6)
C43 C44 C45 C38 -0.2(9)
C37 C38 C45 C46 27.2(9)
C39 C38 C45 C46 -158.2(6)
C37 C38 C45 C44 -153.4(6)
C39 C38 C45 C44 21.3(9)
C44 C45 C46 C47 -3.7(10)
C38 C45 C46 C47 175.7(6)
C45 C46 C47 C48 -0.3(9)
C45 C46 C47 C50 -172.2(6)
C46 C47 C48 C49 2.6(10)
C50 C47 C48 C49 174.4(6)
C47 C48 C49 C44 -0.9(10)
C45 C44 C49 C48 -3.0(10)
C43 C44 C49 C48 -176.6(6)
N1 C1 C50 C47 -12.3(11)
C2 C1 C50 C47 164.5(7)
N1 C1 C50 C148 168.8(7)
C2 C1 C50 C148 -14.4(11)
C48 C47 C50 C1 154.2(7)
C46 C47 C50 C1 -34.2(10)
C48 C47 C50 C148 -26.8(9)
C46 C47 C50 C148 144.8(7)
C42 C43 C51 C56 -7.4(9)
C44 C43 C51 C56 -175.2(6)
C42 C43 C51 C52 157.7(6)
C44 C43 C51 C52 -10.2(9)
C56 C51 C52 C53 7.5(9)
C43 C51 C52 C53 -158.1(6)
C51 C52 C53 C54 0.3(10)
C52 C53 C54 C55 -7.9(9)
C52 C53 C54 C63 162.9(6)
C53 C54 C55 C56 7.5(9)
C63 C54 C55 C56 -162.9(6)
C54 C55 C56 C51 0.3(10)
C54 C55 C56 C57 175.3(6)
C52 C51 C56 C55 -7.7(9)
C43 C51 C56 C55 157.9(6)
C52 C51 C56 C57 177.1(6)
C43 C51 C56 C57 -17.3(9)
C55 C56 C57 C62 -155.4(6)
C51 C56 C57 C62 19.8(9)
C55 C56 C57 C58 26.5(9)
C51 C56 C57 C58 -158.3(6)
C62 C57 C58 C59 -4.3(10)
C56 C57 C58 C59 173.7(6)
C57 C58 C59 C60 1.7(10)
C57 C58 C59 C96 -173.5(6)
C58 C59 C60 C61 1.4(10)
C96 C59 C60 C61 176.6(6)
C59 C60 C61 C62 -1.8(10)
C58 C57 C62 C61 3.7(9)
C56 C57 C62 C61 -174.4(6)
C58 C57 C62 C42 -179.8(6)
C56 C57 C62 C42 2.1(9)
C60 C61 C62 C57 -0.8(9)
C60 C61 C62 C42 -177.2(6)
C43 C42 C62 C57 -26.6(8)
C39 C42 C62 C57 142.0(6)
C43 C42 C62 C61 149.8(6)
C39 C42 C62 C61 -41.6(9)
C55 C54 C63 C64 -29.1(10)
C53 C54 C63 C64 160.8(6)
C55 C54 C63 C157 145.4(6)
C53 C54 C63 C157 -24.7(9)
C54 C63 C64 N5 166.2(6)
C157 C63 C64 N5 -8.2(9)
C54 C63 C64 C65 -24.7(12)
C157 C63 C64 C65 160.9(7)
C63 C64 C65 C66 -168.3(7)
N5 C64 C65 C66 2.0(8)
C64 C65 C66 C67 -2.5(8)
C65 C66 C67 N5 2.1(8)
C65 C66 C67 C68 -177.1(7)
N5 C67 C68 C69 -4.0(11)
C66 C67 C68 C69 174.9(7)
N5 C67 C68 C109 173.9(6)
C66 C67 C68 C109 -7.1(12)
C67 C68 C69 N6 -15.3(11)
C109 C68 C69 N6 166.7(7)
C67 C68 C69 C70 162.4(7)
C109 C68 C69 C70 -15.5(11)
N6 C69 C70 C71 2.3(8)
C68 C69 C70 C71 -175.7(7)
C69 C70 C71 C72 -2.8(8)
C70 C71 C72 C73 -174.0(7)
C70 C71 C72 N6 2.6(8)
N6 C72 C73 C166 174.0(6)
C71 C72 C73 C166 -10.0(11)
N6 C72 C73 C74 -11.3(11)
C71 C72 C73 C74 164.7(6)
C72 C73 C74 C75 -35.0(10)
C166 C73 C74 C75 139.7(7)
C72 C73 C74 C79 154.1(7)
C166 C73 C74 C79 -31.2(9)
C79 C74 C75 C76 1.4(10)
C73 C74 C75 C76 -169.7(6)
C74 C75 C76 C77 -5.1(10)
C74 C75 C76 C80 173.1(6)
C75 C76 C77 C78 5.3(9)
C80 C76 C77 C78 -173.0(6)
C75 C76 C77 C17 -179.2(6)
C80 C76 C77 C17 2.5(9)
C18 C17 C77 C76 -27.4(9)
C14 C17 C77 C76 141.2(6)
C18 C17 C77 C78 147.8(6)
C14 C17 C77 C78 -43.6(10)
C76 C77 C78 C79 -2.0(10)
C17 C77 C78 C79 -177.2(6)
C77 C78 C79 C74 -1.6(10)
C75 C74 C79 C78 1.9(10)
C73 C74 C79 C78 172.9(6)
C77 C76 C80 C85 21.3(9)
C75 C76 C80 C85 -157.0(6)
C77 C76 C80 C81 -153.1(6)
C75 C76 C80 C81 28.6(9)
C85 C80 C81 C82 5.2(9)
C76 C80 C81 C82 179.4(6)
C80 C81 C82 C83 3.3(9)
C80 C81 C82 C86 -164.0(6)
C81 C82 C83 C84 -5.1(9)
C86 C82 C83 C84 162.2(6)
C82 C83 C84 C85 -1.4(9)
C81 C80 C85 C84 -11.4(9)
C76 C80 C85 C84 174.3(6)
C81 C80 C85 C18 153.7(6)
C76 C80 C85 C18 -20.7(9)
C83 C84 C85 C80 9.6(9)
C83 C84 C85 C18 -154.7(6)
C17 C18 C85 C80 -4.2(9)
C19 C18 C85 C80 -173.7(6)
C17 C18 C85 C84 159.9(6)
C19 C18 C85 C84 -9.6(10)
C83 C82 C86 C87 160.9(6)
C81 C82 C86 C87 -32.2(9)
C83 C82 C86 C175 -21.2(9)
C81 C82 C86 C175 145.7(6)
C82 C86 C87 N7 167.2(6)
C175 C86 C87 N7 -10.6(9)
C82 C86 C87 C88 -19.9(12)
C175 C86 C87 C88 162.2(7)
C86 C87 C88 C89 -170.9(7)
N7 C87 C88 C89 2.6(7)
C87 C88 C89 C90 -1.7(8)
C88 C89 C90 N7 0.0(8)
C88 C89 C90 C91 -177.9(7)
N7 C90 C91 C92 -2.9(11)
C89 C90 C91 C92 174.7(7)
N7 C90 C91 C115 174.4(7)
C89 C90 C91 C115 -8.0(11)
C90 C91 C92 N8 -19.1(11)
C115 C91 C92 N8 163.7(7)
C90 C91 C92 C93 157.5(7)
C115 C91 C92 C93 -19.8(11)
N8 C92 C93 C94 2.2(8)
C91 C92 C93 C94 -174.7(7)
C92 C93 C94 C95 -3.7(8)
C93 C94 C95 C96 -171.6(7)
C93 C94 C95 N8 4.0(8)
N8 C95 C96 C59 -11.0(12)
C94 C95 C96 C59 164.0(7)
N8 C95 C96 C184 171.5(6)
C94 C95 C96 C184 -13.6(12)
C58 C59 C96 C95 -30.9(11)
C60 C59 C96 C95 154.1(7)
C58 C59 C96 C184 146.7(7)
C60 C59 C96 C184 -28.3(9)
C6 C5 C97 C102 -51.7(10)
C4 C5 C97 C102 125.2(8)
C6 C5 C97 C98 129.4(8)
C4 C5 C97 C98 -53.7(10)
C102 C97 C98 C99 -0.2(11)
C5 C97 C98 C99 178.8(7)
C102 C97 C98 F1 179.2(6)
C5 C97 C98 F1 -1.8(11)
F1 C98 C99 F2 3.4(12)
C97 C98 C99 F2 -177.2(7)
F1 C98 C99 C100 179.5(7)
C97 C98 C99 C100 -1.1(13)
C98 C99 C100 F3 178.1(8)
F2 C99 C100 F3 -5.7(13)
C98 C99 C100 C101 3.6(14)
F2 C99 C100 C101 179.8(8)
F3 C100 C101 F4 3.4(14)
C99 C100 C101 F4 177.8(8)
F3 C100 C101 C102 -179.4(8)
C99 C100 C101 C102 -5.0(14)
C100 C101 C102 F5 -177.6(8)
F4 C101 C102 F5 -0.5(12)
C100 C101 C102 C97 3.9(14)
F4 C101 C102 C97 -178.9(7)
C98 C97 C102 F5 -179.5(6)
C5 C97 C102 F5 1.4(11)
C98 C97 C102 C101 -1.1(11)
C5 C97 C102 C101 179.9(7)
C31 C30 C103 C104 -56.9(10)
C29 C30 C103 C104 125.3(8)
C31 C30 C103 C108 130.3(7)
C29 C30 C103 C108 -47.5(9)
C108 C103 C104 C105 -4.7(11)
C30 C103 C104 C105 -177.9(7)
C108 C103 C104 F6 176.4(6)
C30 C103 C104 F6 3.2(11)
F6 C104 C105 F7 -1.7(11)
C103 C104 C105 F7 179.4(7)
F6 C104 C105 C106 -177.1(6)
C103 C104 C105 C106 4.0(12)
F7 C105 C106 F8 3.2(11)
C104 C105 C106 F8 178.8(6)
F7 C105 C106 C107 -179.5(7)
C104 C105 C106 C107 -3.9(12)
F8 C106 C107 F9 -2.4(12)
C105 C106 C107 F9 -179.7(7)
F8 C106 C107 C108 -177.7(6)
C105 C106 C107 C108 5.0(12)
F9 C107 C108 F10 7.3(10)
C106 C107 C108 F10 -177.5(7)
F9 C107 C108 C103 178.7(6)
C106 C107 C108 C103 -6.1(12)
C104 C103 C108 F10 176.8(6)
C30 C103 C108 F10 -9.7(10)
C104 C103 C108 C107 5.7(10)
C30 C103 C108 C107 179.2(6)
C67 C68 C109 C110 -58.4(11)
C69 C68 C109 C110 119.6(8)
C67 C68 C109 C114 126.7(8)
C69 C68 C109 C114 -55.3(10)
C114 C109 C110 C111 -1.2(13)
C68 C109 C110 C111 -176.5(8)
C114 C109 C110 F16 178.6(7)
C68 C109 C110 F16 3.2(12)
C109 C110 C111 F17 178.9(8)
F16 C110 C111 F17 -0.8(13)
C109 C110 C111 C112 3.3(16)
F16 C110 C111 C112 -176.5(9)
F17 C111 C112 F18 0.2(16)
C110 C111 C112 F18 175.9(8)
F17 C111 C112 C113 -178.6(9)
C110 C111 C112 C113 -2.9(16)
F18 C112 C113 C114 -178.1(8)
C111 C112 C113 C114 0.8(16)
F18 C112 C113 F19 3.7(16)
C111 C112 C113 F19 -177.4(8)
C112 C113 C114 F20 -179.1(9)
F19 C113 C114 F20 -0.8(12)
C112 C113 C114 C109 1.4(14)
F19 C113 C114 C109 179.7(7)
C110 C109 C114 F20 179.3(7)
C68 C109 C114 F20 -5.2(12)
C110 C109 C114 C113 -1.2(12)
C68 C109 C114 C113 174.3(7)
C90 C91 C115 C120 -50.9(11)
C92 C91 C115 C120 126.3(8)
C90 C91 C115 C116 125.0(8)
C92 C91 C115 C116 -57.8(11)
C120 C115 C116 F11 178.9(6)
C91 C115 C116 F11 2.8(11)
C120 C115 C116 C117 2.2(12)
C91 C115 C116 C117 -173.9(8)
F11 C116 C117 C118 -178.6(8)
C115 C116 C117 C118 -2.0(14)
F11 C116 C117 F12 0.3(12)
C115 C116 C117 F12 176.9(7)
C116 C117 C118 F13 178.9(8)
F12 C117 C118 F13 0.0(14)
C116 C117 C118 C119 0.5(15)
F12 C117 C118 C119 -178.4(8)
C117 C118 C119 F14 -179.6(8)
F13 C118 C119 F14 1.9(13)
C117 C118 C119 C120 0.6(14)
F13 C118 C119 C120 -177.9(7)
F14 C119 C120 F15 2.2(12)
C118 C119 C120 F15 -178.0(7)
F14 C119 C120 C115 -180.0(7)
C118 C119 C120 C115 -0.2(13)
C116 C115 C120 F15 176.5(6)
C91 C115 C120 F15 -7.3(11)
C116 C115 C120 C119 -1.2(12)
C91 C115 C120 C119 175.0(7)
C9 C10 C121 C126 -67.4(9)
C11 C10 C121 C126 114.8(7)
C9 C10 C121 C122 110.0(7)
C11 C10 C121 C122 -67.9(9)
C126 C121 C122 C123 2.5(10)
C10 C121 C122 C123 -174.9(6)
C126 C121 C122 C127 179.9(6)
C10 C121 C122 C127 2.5(10)
C121 C122 C123 C124 -1.1(10)
C127 C122 C123 C124 -178.5(6)
C122 C123 C124 C125 0.5(10)
C122 C123 C124 C128 178.6(6)
C123 C124 C125 C126 -1.4(11)
C128 C124 C125 C126 -179.5(7)
C124 C125 C126 C121 2.9(11)
C124 C125 C126 C129 179.8(7)
C122 C121 C126 C125 -3.4(10)
C10 C121 C126 C125 174.1(6)
C122 C121 C126 C129 179.8(6)
C10 C121 C126 C129 -2.8(10)
C26 C25 C130 C131 -76.5(8)
C22 C25 C130 C131 104.9(7)
C26 C25 C130 C135 98.1(8)
C22 C25 C130 C135 -80.6(8)
C135 C130 C131 C132 -0.9(9)
C25 C130 C131 C132 173.6(5)
C135 C130 C131 C136 179.6(6)
C25 C130 C131 C136 -5.9(9)
C130 C131 C132 C133 0.3(10)
C136 C131 C132 C133 179.8(6)
C131 C132 C133 C134 1.3(10)
C131 C132 C133 C137 -178.6(6)
C132 C133 C134 C135 -2.2(10)
C137 C133 C134 C135 177.7(6)
C133 C134 C135 C130 1.6(10)
C133 C134 C135 C138 -176.0(6)
C131 C130 C135 C134 0.1(9)
C25 C130 C135 C134 -174.5(5)
C131 C130 C135 C138 177.6(6)
C25 C130 C135 C138 3.0(9)
C34 C35 C139 C144 -71.9(9)
C36 C35 C139 C144 113.2(7)
C34 C35 C139 C140 110.4(7)
C36 C35 C139 C140 -64.5(9)
C144 C139 C140 C141 -0.4(10)
C35 C139 C140 C141 177.3(6)
C144 C139 C140 C145 -179.6(6)
C35 C139 C140 C145 -1.8(10)
C139 C140 C141 C142 2.7(11)
C145 C140 C141 C142 -178.1(7)
C140 C141 C142 C143 -3.5(12)
C140 C141 C142 C146 178.6(7)
C141 C142 C143 C144 1.9(11)
C146 C142 C143 C144 179.8(6)
C140 C139 C144 C143 -1.1(10)
C35 C139 C144 C143 -178.8(6)
C140 C139 C144 C147 178.4(6)
C35 C139 C144 C147 0.8(10)
C142 C143 C144 C139 0.4(11)
C142 C143 C144 C147 -179.2(7)
C1 C50 C148 C149 112.5(7)
C47 C50 C148 C149 -66.5(8)
C1 C50 C148 C153 -71.5(9)
C47 C50 C148 C153 109.5(7)
C153 C148 C149 C150 -0.5(9)
C50 C148 C149 C150 175.5(6)
C153 C148 C149 C154 179.1(6)
C50 C148 C149 C154 -4.9(9)
C148 C149 C150 C151 -1.0(10)
C154 C149 C150 C151 179.4(6)
C149 C150 C151 C152 2.5(11)
C149 C150 C151 C155 -178.4(7)
C150 C151 C152 C153 -2.6(11)
C155 C151 C152 C153 178.4(7)
C151 C152 C153 C148 1.2(10)
C151 C152 C153 C156 -179.6(7)
C149 C148 C153 C152 0.4(9)
C50 C148 C153 C152 -175.6(5)
C149 C148 C153 C156 -178.8(6)
C50 C148 C153 C156 5.2(9)
C64 C63 C157 C158 104.9(7)
C54 C63 C157 C158 -70.0(8)
C64 C63 C157 C162 -74.7(8)
C54 C63 C157 C162 110.3(7)
C162 C157 C158 C159 4.3(9)
C63 C157 C158 C159 -175.3(5)
C162 C157 C158 C163 -176.5(6)
C63 C157 C158 C163 3.8(9)
C157 C158 C159 C160 -1.0(9)
C163 C158 C159 C160 179.9(6)
C158 C159 C160 C161 -2.5(10)
C158 C159 C160 C164 177.1(6)
C159 C160 C161 C162 2.7(10)
C164 C160 C161 C162 -176.9(6)
C160 C161 C162 C157 0.5(9)
C160 C161 C162 C165 -178.8(6)
C158 C157 C162 C161 -4.1(8)
C63 C157 C162 C161 175.6(5)
C158 C157 C162 C165 175.2(5)
C63 C157 C162 C165 -5.1(8)
C72 C73 C166 C171 -65.3(9)
C74 C73 C166 C171 119.7(7)
C72 C73 C166 C167 110.7(8)
C74 C73 C166 C167 -64.3(9)
C171 C166 C167 C168 3.6(10)
C73 C166 C167 C168 -172.4(6)
C171 C166 C167 C172 -178.9(6)
C73 C166 C167 C172 5.1(10)
C166 C167 C168 C169 -0.7(11)
C172 C167 C168 C169 -178.3(7)
C167 C168 C169 C170 -1.9(12)
C167 C168 C169 C173 176.2(7)
C168 C169 C170 C171 1.5(12)
C173 C169 C170 C171 -176.4(7)
C167 C166 C171 C170 -3.9(10)
C73 C166 C171 C170 172.2(6)
C167 C166 C171 C174 176.4(6)
C73 C166 C171 C174 -7.5(10)
C169 C170 C171 C166 1.5(11)
C169 C170 C171 C174 -178.9(7)
C87 C86 C175 C176 108.4(7)
C82 C86 C175 C176 -69.7(9)
C87 C86 C175 C180 -73.8(9)
C82 C86 C175 C180 108.2(7)
C180 C175 C176 C177 2.1(11)
C86 C175 C176 C177 180.0(6)
C180 C175 C176 C181 -178.5(7)
C86 C175 C176 C181 -0.7(10)
C175 C176 C177 C178 -2.4(12)
C181 C176 C177 C178 178.2(7)
C176 C177 C178 C179 2.8(13)
C176 C177 C178 C182 -178.2(7)
C177 C178 C179 C180 -2.9(14)
C182 C178 C179 C180 178.1(8)
C178 C179 C180 C175 2.6(13)
C178 C179 C180 C183 -179.3(8)
C176 C175 C180 C179 -2.3(12)
C86 C175 C180 C179 179.9(7)
C176 C175 C180 C183 179.7(7)
C86 C175 C180 C183 1.8(11)
C95 C96 C184 C185 86.2(9)
C59 C96 C184 C185 -91.6(8)
C95 C96 C184 C189 -93.0(8)
C59 C96 C184 C189 89.3(8)
C189 C184 C185 C186 -1.6(10)
C96 C184 C185 C186 179.3(6)
C189 C184 C185 C190 177.0(6)
C96 C184 C185 C190 -2.1(9)
C184 C185 C186 C187 -0.8(10)
C190 C185 C186 C187 -179.4(6)
C185 C186 C187 C188 1.2(10)
C185 C186 C187 C191 -179.8(6)
C186 C187 C188 C189 0.9(11)
C191 C187 C188 C189 -178.1(6)
C187 C188 C189 C184 -3.2(10)
C187 C188 C189 C192 178.4(6)
C185 C184 C189 C188 3.5(9)
C96 C184 C189 C188 -177.3(6)
C185 C184 C189 C192 -178.1(6)
C96 C184 C189 C192 1.1(9)
C5 C4 N1 C1 176.7(7)
C3 C4 N1 C1 0.7(8)
C50 C1 N1 C4 174.6(7)
C2 C1 N1 C4 -2.6(8)
C5 C6 N2 C9 -179.4(6)
C7 C6 N2 C9 -0.2(8)
C10 C9 N2 C6 168.6(6)
C8 C9 N2 C6 -2.1(8)
C30 C31 N3 C34 178.8(7)
C32 C31 N3 C34 -2.2(8)
C35 C34 N3 C31 175.6(6)
C33 C34 N3 C31 0.6(8)
C30 C29 N4 C26 174.6(7)
C28 C29 N4 C26 -2.4(8)
C25 C26 N4 C29 177.5(7)
C27 C26 N4 C29 -1.0(8)
C68 C67 N5 C64 178.4(6)
C66 C67 N5 C64 -0.8(7)
C63 C64 N5 C67 171.0(6)
C65 C64 N5 C67 -0.7(7)
C68 C69 N6 C72 177.4(6)
C70 C69 N6 C72 -0.6(8)
C73 C72 N6 C69 175.3(7)
C71 C72 N6 C69 -1.1(7)
C91 C90 N7 C87 179.7(6)
C89 C90 N7 C87 1.7(8)
C86 C87 N7 C90 172.0(6)
C88 C87 N7 C90 -2.7(7)
C91 C92 N8 C95 177.2(6)
C93 C92 N8 C95 0.2(8)
C96 C95 N8 C92 173.2(7)
C94 C95 N8 C92 -2.5(8)

loop_
_platon_squeeze_void_nr
_platon_squeeze_void_average_x
_platon_squeeze_void_average_y
_platon_squeeze_void_average_z
_platon_squeeze_void_volume
_platon_squeeze_void_count_electrons
_platon_squeeze_void_content
1 0.132 0.803 0.316 5660 1441 ' '
